data_7153700
loop_
_publ_author_name
'Gu, Ya-Kun'
'Zeng, Fei'
'Meng, Zheng'
'Chen, Chuan-Feng'

_publ_section_title
;
 Triptycene-derived macrotricyclic polyether containing an anthracene unit
 as a powerful host for 1,2-bis(pyridium)ethane, diquat and
 2,7-diazapyrenium salt.
;
_journal_issue 18
_journal_name_full 'Organic &amp; biomolecular chemistry'
_journal_page_first 2850
_journal_page_last 2853
_journal_paper_doi 10.1039/c4ob00310a
_journal_volume 12
_journal_year 2014
_chemical_formula_sum 'C74 H83 F12 N2 O16 P2'
_chemical_formula_weight 1546.36
_chemical_name_systematic
; 
 ? 
;
_space_group_IT_number 15
_symmetry_cell_setting monoclinic
_symmetry_space_group_name_Hall '-C 2yc'
_symmetry_space_group_name_H-M 'C 1 2/c 1'
_atom_sites_solution_hydrogens geom
_atom_sites_solution_primary direct
_atom_sites_solution_secondary difmap
_audit_creation_method SHELXL-97
_cell_angle_alpha 90.00
_cell_angle_beta 112.64(3)
_cell_angle_gamma 90.00
_cell_formula_units_Z 16
_cell_length_a 33.928(7)
_cell_length_b 26.606(5)
_cell_length_c 41.298(8)
_cell_measurement_reflns_used 42522
_cell_measurement_temperature 173(2)
_cell_measurement_theta_max 26.3405
_cell_measurement_theta_min 1.0043
_cell_volume 34407(14)
_computing_cell_refinement 'CrystalClear (Rigaku Inc., 2008)'
_computing_data_collection 'CrystalClear (Rigaku Inc., 2008)'
_computing_data_reduction 'CrystalClear (Rigaku Inc., 2008)'
_computing_molecular_graphics
;
 Mercury: visualization and analysis of crystal structures, C. F. Macrae,
 P. R. Edgington, P. McCabe, E. Pidcock, G. P. Shields, R. Taylor,
 M. Towler and J. van de Streek, J. Appl. Cryst., 39, 453-457, 2006.
;
_computing_publication_material 'SHELX-97 (Sheldrick, 2008)'
_computing_structure_refinement 'SHELX-97 (Sheldrick, 2008)'
_computing_structure_solution 'SHELX-97 (Sheldrick, 2008)'
_diffrn_ambient_temperature 173(2)
_diffrn_detector_area_resol_mean 28.5714
_diffrn_measured_fraction_theta_full 0.992
_diffrn_measured_fraction_theta_max 0.992
_diffrn_measurement_device_type 'MM007HF + CCD (Saturn724+)'
_diffrn_measurement_method '\w scans at fixed \c = 45\%'
_diffrn_radiation_monochromator Confocal
_diffrn_radiation_source 'Rotating Anode'
_diffrn_radiation_type MoK\a
_diffrn_radiation_wavelength 0.71073
_diffrn_reflns_av_R_equivalents 0.0827
_diffrn_reflns_av_sigmaI/netI 0.1187
_diffrn_reflns_limit_h_max 40
_diffrn_reflns_limit_h_min -27
_diffrn_reflns_limit_k_max 31
_diffrn_reflns_limit_k_min -30
_diffrn_reflns_limit_l_max 48
_diffrn_reflns_limit_l_min -49
_diffrn_reflns_number 68412
_diffrn_reflns_theta_full 25.00
_diffrn_reflns_theta_max 25.00
_diffrn_reflns_theta_min 1.00
_exptl_absorpt_coefficient_mu 0.135
_exptl_absorpt_correction_T_max 1.0000
_exptl_absorpt_correction_T_min 0.6587
_exptl_absorpt_correction_type multi-scan
_exptl_absorpt_process_details 'CrystalClear (Rigaku Inc., 2008)'
_exptl_crystal_colour brown
_exptl_crystal_density_diffrn 1.194
_exptl_crystal_density_method 'not measured'
_exptl_crystal_description rod
_exptl_crystal_F_000 12912
_exptl_crystal_size_max 0.50
_exptl_crystal_size_mid 0.17
_exptl_crystal_size_min 0.09
_platon_squeeze_details
;
;
_refine_diff_density_max 1.942
_refine_diff_density_min -0.563
_refine_diff_density_rms 0.107
_refine_ls_extinction_method none
_refine_ls_goodness_of_fit_ref 1.352
_refine_ls_hydrogen_treatment constr
_refine_ls_matrix_type full
_refine_ls_number_parameters 1916
_refine_ls_number_reflns 30084
_refine_ls_number_restraints 86
_refine_ls_restrained_S_all 1.357
_refine_ls_R_factor_all 0.1696
_refine_ls_R_factor_gt 0.1200
_refine_ls_shift/su_max 0.012
_refine_ls_shift/su_mean 0.001
_refine_ls_structure_factor_coef Fsqd
_refine_ls_weighting_details 'calc w=1/[\s^2^(Fo^2^)+(0.1000P)^2^+0.0000P] where P=(Fo^2^+2Fc^2^)/3'
_refine_ls_weighting_scheme calc
_refine_ls_wR_factor_gt 0.2932
_refine_ls_wR_factor_ref 0.3159
_reflns_number_gt 16423
_reflns_number_total 30084
_reflns_threshold_expression >2sigma(I)
_cod_data_source_file c4ob00310a2.cif
_cod_data_source_block a
_cod_original_cell_volume 34407(12)
_cod_original_sg_symbol_H-M C2/c
_cod_database_code 7153700

loop_
_symmetry_equiv_pos_as_xyz
'x, y, z'
'-x, y, -z+1/2'
'x+1/2, y+1/2, z'
'-x+1/2, y+1/2, -z+1/2'
'-x, -y, -z'
'x, -y, z-1/2'
'-x+1/2, -y+1/2, -z'
'x+1/2, -y+1/2, z-1/2'

loop_
_atom_site_label
_atom_site_type_symbol
_atom_site_fract_x
_atom_site_fract_y
_atom_site_fract_z
_atom_site_U_iso_or_equiv
_atom_site_adp_type
_atom_site_occupancy
_atom_site_symmetry_multiplicity
_atom_site_calc_flag
_atom_site_refinement_flags
P1 P 0.16513(6) 0.18418(7) 0.04547(6) 0.0546(5) Uani 1 1 d .
P2 P 0.12830(6) 0.05157(7) 0.15354(6) 0.0549(5) Uani 1 1 d .
P3 P 0.08237(6) 0.37698(6) 0.39855(5) 0.0502(5) Uani 1 1 d .
P4 P 0.26441(6) 0.19635(7) 0.17639(6) 0.0559(5) Uani 1 1 d .
F1 F 0.14794(14) 0.21467(18) 0.00957(13) 0.0856(14) Uani 1 1 d .
F2 F 0.21069(15) 0.2109(2) 0.05635(15) 0.1013(17) Uani 1 1 d .
F3 F 0.18078(15) 0.15334(17) 0.08087(13) 0.0862(14) Uani 1 1 d .
F4 F 0.18018(16) 0.13860(17) 0.02850(14) 0.0900(15) Uani 1 1 d .
F5 F 0.11919(15) 0.15944(19) 0.03429(14) 0.0964(16) Uani 1 1 d .
F6 F 0.15075(17) 0.22808(16) 0.06390(14) 0.0925(16) Uani 1 1 d .
F7 F 0.14449(13) 0.08229(15) 0.12799(13) 0.0740(12) Uani 1 1 d .
F8 F 0.12862(14) 0.00227(15) 0.13186(13) 0.0786(13) Uani 1 1 d .
F9 F 0.17619(13) 0.04049(18) 0.17838(13) 0.0822(13) Uani 1 1 d .
F10 F 0.11138(16) 0.02166(17) 0.17914(14) 0.0923(15) Uani 1 1 d .
F11 F 0.12809(15) 0.10167(16) 0.17418(13) 0.0820(13) Uani 1 1 d .
F12 F 0.08019(12) 0.06278(16) 0.12709(13) 0.0793(13) Uani 1 1 d .
F13 F 0.12749(13) 0.37764(15) 0.39443(12) 0.0708(12) Uani 1 1 d .
F14 F 0.06625(14) 0.33521(15) 0.36855(12) 0.0756(13) Uani 1 1 d .
F15 F 0.09885(16) 0.33429(17) 0.42737(13) 0.0879(14) Uani 1 1 d .
F16 F 0.03741(15) 0.37620(15) 0.40190(14) 0.0822(14) Uani 1 1 d .
F17 F 0.09800(15) 0.41841(16) 0.42816(12) 0.0818(13) Uani 1 1 d .
F18 F 0.06515(13) 0.41990(15) 0.36932(12) 0.0743(12) Uani 1 1 d .
F19 F 0.27968(14) 0.17799(16) 0.14625(12) 0.0782(13) Uani 1 1 d .
F20 F 0.29707(12) 0.15775(15) 0.20388(12) 0.0695(12) Uani 1 1 d .
F21 F 0.22841(15) 0.15554(18) 0.16497(16) 0.1006(17) Uani 1 1 d .
F22 F 0.30141(13) 0.23784(15) 0.18780(12) 0.0693(12) Uani 1 1 d .
F23 F 0.23330(14) 0.23484(16) 0.14918(14) 0.0852(14) Uani 1 1 d .
F24 F 0.24967(14) 0.21574(16) 0.20705(13) 0.0806(13) Uani 1 1 d .
O1 O -0.09276(13) 0.17905(15) 0.04391(12) 0.0486(11) Uani 1 1 d .
O2 O -0.12731(14) 0.17635(16) 0.09736(12) 0.0512(11) Uani 1 1 d .
O3 O -0.13562(13) 0.19834(17) 0.16199(12) 0.0523(11) Uani 1 1 d .
O4 O -0.03885(13) 0.20580(15) 0.20225(12) 0.0499(11) Uani 1 1 d .
O5 O 0.01082(14) 0.13425(16) 0.19903(14) 0.0615(13) Uani 1 1 d .
O6 O -0.01792(16) 0.06529(19) 0.14120(17) 0.0724(15) Uani 1 1 d .
O7 O -0.0201(2) 0.0337(2) 0.07526(19) 0.0922(19) Uani 1 1 d .
O8 O -0.03803(18) 0.12240(18) 0.03664(16) 0.0747(16) Uani 1 1 d .
O9 O 0.12708(11) 0.38516(13) 0.04738(10) 0.0346(9) Uani 1 1 d .
O10 O 0.21274(11) 0.38861(13) 0.09693(10) 0.0343(9) Uani 1 1 d .
O11 O 0.28080(12) 0.37570(15) 0.16365(11) 0.0430(10) Uani 1 1 d .
O12 O 0.22841(12) 0.38108(14) 0.20811(11) 0.0396(10) Uani 1 1 d .
O13 O 0.17382(12) 0.45271(14) 0.20007(11) 0.0414(10) Uani 1 1 d .
O14 O 0.14770(12) 0.50849(16) 0.13723(11) 0.0471(11) Uani 1 1 d .
O15 O 0.10956(13) 0.53839(15) 0.05802(12) 0.0493(11) Uani 1 1 d .
O16 O 0.07100(12) 0.44247(14) 0.05492(11) 0.0402(10) Uani 1 1 d .
O17 O 0.08265(12) 0.61811(14) 0.30536(12) 0.0441(10) Uani 1 1 d .
O18 O 0.10887(14) 0.69094(16) 0.36163(13) 0.0535(12) Uani 1 1 d .
O19 O 0.16999(12) 0.71755(14) 0.42636(11) 0.0428(10) Uani 1 1 d .
O20 O 0.18246(12) 0.63135(13) 0.46916(11) 0.0388(10) Uani 1 1 d .
O21 O 0.11902(11) 0.57476(13) 0.46283(10) 0.0364(9) Uani 1 1 d .
O22 O 0.03518(11) 0.57422(14) 0.40633(11) 0.0403(10) Uani 1 1 d .
O23 O -0.03039(13) 0.55197(16) 0.33888(12) 0.0490(11) Uani 1 1 d .
O24 O 0.02955(12) 0.54805(14) 0.30037(11) 0.0422(10) Uani 1 1 d .
O25 O 0.29042(13) 0.37003(15) 0.29634(12) 0.0498(11) Uani 1 1 d .
O26 O 0.38218(15) 0.37279(17) 0.34458(13) 0.0596(13) Uani 1 1 d .
O27 O 0.37027(15) 0.35403(16) 0.40809(13) 0.0569(12) Uani 1 1 d .
O28 O 0.32895(15) 0.36058(17) 0.45640(12) 0.0588(13) Uani 1 1 d .
O29 O 0.26651(17) 0.3069(2) 0.45264(15) 0.0772(16) Uani 1 1 d D
O32 O 0.24520(15) 0.30126(17) 0.30606(14) 0.0615(13) Uani 1 1 d .
N1 N 0.30427(14) 0.06461(17) 0.10613(13) 0.0389(12) Uani 1 1 d .
N2 N 0.24728(14) 0.00165(18) 0.12058(13) 0.0388(12) Uani 1 1 d .
N3 N 0.11220(16) 0.26666(19) 0.12165(14) 0.0457(13) Uani 1 1 d .
N4 N 0.04480(17) 0.1978(2) 0.10949(14) 0.0527(14) Uani 1 1 d .
C1 C -0.07147(17) 0.2515(2) 0.01700(16) 0.0352(13) Uani 1 1 d .
H1 H -0.0922 0.2731 0.0199 0.042 Uiso 1 1 calc R
C2 C -0.04486(17) 0.2691(2) 0.00151(17) 0.0419(15) Uani 1 1 d .
C3 C -0.01468(16) 0.23754(19) -0.00326(15) 0.0326(13) Uani 1 1 d .
C4 C -0.0088(2) 0.1869(2) 0.00996(17) 0.0448(15) Uani 1 1 d .
H4 H 0.0124 0.1654 0.0078 0.054 Uiso 1 1 calc R
C5 C -0.0356(2) 0.1711(2) 0.02597(18) 0.0452(15) Uani 1 1 d .
C6 C -0.06778(19) 0.2024(2) 0.02832(17) 0.0447(15) Uani 1 1 d .
C7 C -0.13070(19) 0.2066(2) 0.04169(19) 0.0502(17) Uani 1 1 d .
H7A H -0.1499 0.2123 0.0169 0.060 Uiso 1 1 calc R
H7B H -0.1230 0.2395 0.0537 0.060 Uiso 1 1 calc R
C8 C -0.1516(2) 0.1728(3) 0.0600(2) 0.061(2) Uani 1 1 d .
H8B H -0.1815 0.1837 0.0544 0.073 Uiso 1 1 calc R
H8A H -0.1520 0.1377 0.0521 0.073 Uiso 1 1 calc R
C9 C -0.1443(2) 0.1423(2) 0.11479(19) 0.0525(17) Uani 1 1 d .
H9A H -0.1399 0.1072 0.1088 0.063 Uiso 1 1 calc R
H9B H -0.1753 0.1480 0.1077 0.063 Uiso 1 1 calc R
C10 C -0.1206(2) 0.1515(2) 0.15463(18) 0.0480(16) Uani 1 1 d .
H10L H -0.1269 0.1242 0.1682 0.058 Uiso 1 1 calc R
H10K H -0.0894 0.1527 0.1609 0.058 Uiso 1 1 calc R
C11 C -0.1108(2) 0.2161(3) 0.1971(2) 0.0600(19) Uani 1 1 d .
H11I H -0.1036 0.1871 0.2134 0.072 Uiso 1 1 calc R
H11J H -0.1284 0.2396 0.2044 0.072 Uiso 1 1 calc R
C12 C -0.06942(18) 0.2427(2) 0.20037(17) 0.0430(15) Uani 1 1 d .
H12I H -0.0746 0.2646 0.1798 0.052 Uiso 1 1 calc R
H12J H -0.0590 0.2638 0.2217 0.052 Uiso 1 1 calc R
C13 C 0.00059(19) 0.2220(2) 0.20482(18) 0.0466(16) Uani 1 1 d .
C14 C 0.01334(19) 0.2705(2) 0.20512(17) 0.0469(16) Uani 1 1 d .
H14 H -0.0063 0.2968 0.2034 0.056 Uiso 1 1 calc R
C15 C 0.05506(17) 0.2829(2) 0.20796(16) 0.0369(14) Uani 1 1 d .
C16 C 0.08438(18) 0.2424(2) 0.21083(16) 0.0384(14) Uani 1 1 d .
C17 C 0.07026(18) 0.1931(2) 0.20857(18) 0.0478(17) Uani 1 1 d .
H17 H 0.0896 0.1666 0.2101 0.057 Uiso 1 1 calc R
C18 C 0.0295(2) 0.1817(2) 0.20426(18) 0.0470(16) Uani 1 1 d .
C19 C 0.0372(2) 0.0928(2) 0.1968(2) 0.061(2) Uani 1 1 d .
H19B H 0.0562 0.0811 0.2204 0.073 Uiso 1 1 calc R
H19A H 0.0550 0.1026 0.1835 0.073 Uiso 1 1 calc R
C20 C 0.0047(3) 0.0521(3) 0.1772(3) 0.081(3) Uani 1 1 d .
H20A H 0.0198 0.0199 0.1785 0.097 Uiso 1 1 calc R
H20B H -0.0158 0.0475 0.1886 0.097 Uiso 1 1 calc R
C21 C -0.0458(3) 0.0268(3) 0.1200(3) 0.088(3) Uani 1 1 d .
H21B H -0.0726 0.0259 0.1242 0.105 Uiso 1 1 calc R
H21A H -0.0318 -0.0065 0.1261 0.105 Uiso 1 1 calc R
C22 C -0.0554(3) 0.0391(3) 0.0812(2) 0.072(2) Uani 1 1 d .
H22A H -0.0778 0.0163 0.0658 0.087 Uiso 1 1 calc R
H22B H -0.0659 0.0741 0.0761 0.087 Uiso 1 1 calc R
C23 C -0.0272(4) 0.0382(4) 0.0396(3) 0.120(4) Uani 1 1 d .
H23B H -0.0581 0.0338 0.0254 0.144 Uiso 1 1 calc R
H23A H -0.0118 0.0108 0.0331 0.144 Uiso 1 1 calc R
C24 C -0.0131(3) 0.0871(3) 0.0305(2) 0.070(2) Uani 1 1 d .
H24B H 0.0173 0.0932 0.0453 0.084 Uiso 1 1 calc R
H24A H -0.0167 0.0876 0.0056 0.084 Uiso 1 1 calc R
C25 C 0.04295(18) 0.2290(2) -0.02779(17) 0.0422(15) Uani 1 1 d .
H25B H 0.0643 0.2201 -0.0047 0.063 Uiso 1 1 calc R
H25C H 0.0569 0.2467 -0.0413 0.063 Uiso 1 1 calc R
H25A H 0.0293 0.1984 -0.0403 0.063 Uiso 1 1 calc R
C26 C 0.00993(18) 0.2625(2) -0.02338(17) 0.0404(15) Uani 1 1 d .
C27 C -0.02334(17) 0.2816(2) -0.05698(16) 0.0367(14) Uani 1 1 d .
C28 C -0.02708(19) 0.2698(2) -0.09038(17) 0.0434(15) Uani 1 1 d .
H28 H -0.0072 0.2475 -0.0939 0.052 Uiso 1 1 calc R
C29 C -0.06104(19) 0.2910(2) -0.12005(17) 0.0444(15) Uani 1 1 d .
H29 H -0.0634 0.2835 -0.1432 0.053 Uiso 1 1 calc R
C30 C -0.0906(2) 0.3230(2) -0.11448(19) 0.0494(16) Uani 1 1 d .
H30 H -0.1136 0.3367 -0.1339 0.059 Uiso 1 1 calc R
C31 C -0.08624(19) 0.3347(2) -0.08065(18) 0.0450(15) Uani 1 1 d .
H31 H -0.1063 0.3568 -0.0772 0.054 Uiso 1 1 calc R
C32 C -0.05371(17) 0.3152(2) -0.05188(17) 0.0378(14) Uani 1 1 d .
C33 C -0.04691(17) 0.3221(2) -0.01383(17) 0.0374(14) Uani 1 1 d .
C34 C -0.07986(17) 0.3564(2) -0.00700(17) 0.0406(15) Uani 1 1 d .
H34A H -0.1088 0.3437 -0.0202 0.061 Uiso 1 1 calc R
H34C H -0.0774 0.3907 -0.0146 0.061 Uiso 1 1 calc R
H34B H -0.0743 0.3564 0.0181 0.061 Uiso 1 1 calc R
C35 C -0.00021(17) 0.3413(2) 0.00421(16) 0.0358(14) Uani 1 1 d .
C36 C 0.02966(17) 0.3099(2) -0.00074(16) 0.0359(14) Uani 1 1 d .
C37 C 0.07396(17) 0.3232(2) 0.01395(16) 0.0396(14) Uani 1 1 d .
H37 H 0.0950 0.3015 0.0116 0.048 Uiso 1 1 calc R
C38 C 0.08515(16) 0.3676(2) 0.03132(15) 0.0316(12) Uani 1 1 d .
C39 C 0.05469(16) 0.4001(2) 0.03547(15) 0.0309(13) Uani 1 1 d .
C40 C 0.01162(17) 0.3867(2) 0.02143(15) 0.0350(13) Uani 1 1 d .
H40 H -0.0093 0.4085 0.0237 0.042 Uiso 1 1 calc R
C41 C 0.16097(16) 0.35639(19) 0.04385(16) 0.0335(13) Uani 1 1 d .
H41B H 0.1550 0.3499 0.0188 0.040 Uiso 1 1 calc R
H41A H 0.1641 0.3237 0.0561 0.040 Uiso 1 1 calc R
C42 C 0.20034(17) 0.3866(2) 0.05984(16) 0.0381(14) Uani 1 1 d .
H42A H 0.2235 0.3713 0.0542 0.046 Uiso 1 1 calc R
H42B H 0.1953 0.4210 0.0501 0.046 Uiso 1 1 calc R
C43 C 0.24608(17) 0.4247(2) 0.11227(16) 0.0388(14) Uani 1 1 d .
H43B H 0.2356 0.4587 0.1034 0.047 Uiso 1 1 calc R
H43A H 0.2705 0.4168 0.1057 0.047 Uiso 1 1 calc R
C44 C 0.26039(18) 0.4235(2) 0.15207(16) 0.0370(14) Uani 1 1 d .
H44B H 0.2806 0.4512 0.1629 0.044 Uiso 1 1 calc R
H44A H 0.2355 0.4272 0.1588 0.044 Uiso 1 1 calc R
C45 C 0.29379(18) 0.3661(2) 0.20060(16) 0.0424(15) Uani 1 1 d .
H45B H 0.3026 0.3982 0.2136 0.051 Uiso 1 1 calc R
H45A H 0.3188 0.3434 0.2084 0.051 Uiso 1 1 calc R
C46 C 0.25852(17) 0.3426(2) 0.20931(18) 0.0421(15) Uani 1 1 d .
H46A H 0.2442 0.3158 0.1921 0.051 Uiso 1 1 calc R
H46B H 0.2705 0.3274 0.2330 0.051 Uiso 1 1 calc R
C47 C 0.19091(17) 0.3654(2) 0.20983(16) 0.0404(14) Uani 1 1 d .
C48 C 0.18056(17) 0.3176(2) 0.21337(15) 0.0357(13) Uani 1 1 d .
H48 H 0.2011 0.2919 0.2163 0.043 Uiso 1 1 calc R
C49 C 0.13842(17) 0.3040(2) 0.21284(16) 0.0366(14) Uani 1 1 d .
C50 C 0.12665(18) 0.2546(2) 0.21491(16) 0.0405(14) Uani 1 1 d .
C51 C 0.1610(2) 0.2124(3) 0.2223(2) 0.063(2) Uani 1 1 d .
H51C H 0.1721 0.2036 0.2473 0.094 Uiso 1 1 calc R
H51B H 0.1844 0.2244 0.2161 0.094 Uiso 1 1 calc R
H51A H 0.1480 0.1826 0.2083 0.094 Uiso 1 1 calc R
C52 C 0.06641(19) 0.3331(2) 0.20759(18) 0.0449(16) Uani 1 1 d .
C53 C 0.0371(2) 0.3772(2) 0.2036(2) 0.0555(18) Uani 1 1 d .
H53A H 0.0112 0.3728 0.1824 0.083 Uiso 1 1 calc R
H53B H 0.0516 0.4082 0.2017 0.083 Uiso 1 1 calc R
H53C H 0.0294 0.3792 0.2241 0.083 Uiso 1 1 calc R
C54 C 0.10723(16) 0.34408(19) 0.20797(15) 0.0319(13) Uani 1 1 d .
C55 C 0.12097(18) 0.3945(2) 0.20556(15) 0.0359(13) Uani 1 1 d .
H55 H 0.1018 0.4212 0.2042 0.043 Uiso 1 1 calc R
C56 C 0.15973(17) 0.4062(2) 0.20515(15) 0.0370(13) Uani 1 1 d .
C57 C 0.14423(19) 0.4929(2) 0.19137(17) 0.0451(15) Uani 1 1 d .
H57B H 0.1435 0.5082 0.2130 0.054 Uiso 1 1 calc R
H57A H 0.1153 0.4804 0.1770 0.054 Uiso 1 1 calc R
C58 C 0.1577(2) 0.5301(2) 0.17173(19) 0.0495(17) Uani 1 1 d .
H58B H 0.1421 0.5621 0.1699 0.059 Uiso 1 1 calc R
H58A H 0.1887 0.5368 0.1834 0.059 Uiso 1 1 calc R
C59 C 0.16692(18) 0.5331(2) 0.11659(16) 0.0402(14) Uani 1 1 d .
H59A H 0.1982 0.5274 0.1267 0.048 Uiso 1 1 calc R
H59B H 0.1616 0.5698 0.1162 0.048 Uiso 1 1 calc R
C60 C 0.14820(18) 0.5127(2) 0.08067(17) 0.0438(15) Uani 1 1 d .
H60B H 0.1697 0.5148 0.0699 0.053 Uiso 1 1 calc R
H60A H 0.1415 0.4767 0.0820 0.053 Uiso 1 1 calc R
C61 C 0.07277(18) 0.5290(2) 0.06607(17) 0.0423(15) Uani 1 1 d .
H61B H 0.0553 0.5599 0.0614 0.051 Uiso 1 1 calc R
H61A H 0.0823 0.5213 0.0914 0.051 Uiso 1 1 calc R
C62 C 0.04548(16) 0.4868(2) 0.04571(16) 0.0377(14) Uani 1 1 d .
H62A H 0.0200 0.4831 0.0517 0.045 Uiso 1 1 calc R
H62B H 0.0358 0.4934 0.0202 0.045 Uiso 1 1 calc R
C63 C 0.07835(17) 0.4830(2) 0.29690(16) 0.0363(14) Uani 1 1 d .
H63 H 0.0589 0.4570 0.2964 0.044 Uiso 1 1 calc R
C64 C 0.11843(19) 0.4697(2) 0.29589(17) 0.0416(15) Uani 1 1 d .
C65 C 0.14522(18) 0.5086(2) 0.29286(16) 0.0410(14) Uani 1 1 d .
C66 C 0.13248(18) 0.5607(2) 0.29493(16) 0.0374(14) Uani 1 1 d .
H66 H 0.1499 0.5874 0.2928 0.045 Uiso 1 1 calc R
C67 C 0.09548(18) 0.5713(2) 0.29986(16) 0.0386(14) Uani 1 1 d .
C68 C 0.06692(17) 0.5316(2) 0.29857(15) 0.0389(14) Uani 1 1 d .
C69 C 0.1118(2) 0.6601(2) 0.30873(19) 0.0507(17) Uani 1 1 d .
H69A H 0.1110 0.6699 0.2854 0.061 Uiso 1 1 calc R
H69B H 0.1414 0.6503 0.3237 0.061 Uiso 1 1 calc R
C70 C 0.0975(2) 0.7030(3) 0.3251(2) 0.0566(18) Uani 1 1 d .
H70B H 0.1117 0.7344 0.3227 0.068 Uiso 1 1 calc R
H70A H 0.0662 0.7076 0.3133 0.068 Uiso 1 1 calc R
C71 C 0.1028(2) 0.7338(3) 0.3809(2) 0.066(2) Uani 1 1 d .
H71A H 0.0720 0.7395 0.3752 0.079 Uiso 1 1 calc R
H71B H 0.1151 0.7645 0.3749 0.079 Uiso 1 1 calc R
C72 C 0.1253(2) 0.7217(2) 0.41892(19) 0.0517(17) Uani 1 1 d .
H72B H 0.1201 0.7485 0.4334 0.062 Uiso 1 1 calc R
H72A H 0.1144 0.6896 0.4244 0.062 Uiso 1 1 calc R
C73 C 0.1974(2) 0.7171(2) 0.46350(19) 0.0537(17) Uani 1 1 d .
H73A H 0.1803 0.7258 0.4775 0.064 Uiso 1 1 calc R
H73B H 0.2200 0.7429 0.4682 0.064 Uiso 1 1 calc R
C74 C 0.21762(17) 0.6665(2) 0.47461(16) 0.0373(14) Uani 1 1 d .
H74A H 0.2340 0.6567 0.4603 0.045 Uiso 1 1 calc R
H74B H 0.2372 0.6671 0.4996 0.045 Uiso 1 1 calc R
C75 C 0.19286(16) 0.5835(2) 0.48012(16) 0.0352(13) Uani 1 1 d .
C76 C 0.23440(16) 0.5633(2) 0.49573(15) 0.0325(13) Uani 1 1 d .
H76 H 0.2583 0.5836 0.4977 0.039 Uiso 1 1 calc R
C77 C 0.24085(15) 0.51602(19) 0.50779(15) 0.0295(12) Uani 1 1 d .
C78 C 0.20650(16) 0.48519(19) 0.50502(15) 0.0321(13) Uani 1 1 d .
C79 C 0.16528(16) 0.5028(2) 0.48977(14) 0.0329(13) Uani 1 1 d .
H79 H 0.1420 0.4814 0.4878 0.039 Uiso 1 1 calc R
C80 C 0.15761(17) 0.55170(19) 0.47721(14) 0.0307(12) Uani 1 1 d .
C81 C 0.08302(18) 0.5475(2) 0.46289(18) 0.0432(15) Uani 1 1 d .
H81B H 0.0853 0.5423 0.4873 0.052 Uiso 1 1 calc R
H81A H 0.0817 0.5142 0.4518 0.052 Uiso 1 1 calc R
C82 C 0.04431(16) 0.5769(2) 0.44299(16) 0.0383(14) Uani 1 1 d .
H82A H 0.0198 0.5635 0.4477 0.046 Uiso 1 1 calc R
H82B H 0.0487 0.6124 0.4507 0.046 Uiso 1 1 calc R
C83 C 0.00116(19) 0.6081(2) 0.38671(18) 0.0490(16) Uani 1 1 d .
H83B H 0.0103 0.6433 0.3931 0.059 Uiso 1 1 calc R
H83A H -0.0243 0.6016 0.3922 0.059 Uiso 1 1 calc R
C84 C -0.0095(2) 0.5999(2) 0.34820(18) 0.0501(17) Uani 1 1 d .
H84B H -0.0285 0.6270 0.3343 0.060 Uiso 1 1 calc R
H84A H 0.0169 0.6002 0.3434 0.060 Uiso 1 1 calc R
C85 C -0.03814(19) 0.5370(3) 0.30352(18) 0.0501(17) Uani 1 1 d .
H85B H -0.0455 0.5671 0.2883 0.060 Uiso 1 1 calc R
H85A H -0.0630 0.5140 0.2952 0.060 Uiso 1 1 calc R
C86 C -0.00088(18) 0.5112(2) 0.29987(16) 0.0414(14) Uani 1 1 d .
H86B H 0.0121 0.4872 0.3194 0.050 Uiso 1 1 calc R
H86A H -0.0104 0.4923 0.2775 0.050 Uiso 1 1 calc R
C87 C 0.10376(19) 0.3772(2) 0.30203(19) 0.0488(16) Uani 1 1 d .
H87A H 0.0998 0.3515 0.2841 0.073 Uiso 1 1 calc R
H87B H 0.0759 0.3911 0.2993 0.073 Uiso 1 1 calc R
H87C H 0.1173 0.3621 0.3254 0.073 Uiso 1 1 calc R
C88 C 0.13190(19) 0.4187(2) 0.29796(16) 0.0426(15) Uani 1 1 d .
C89 C 0.17127(18) 0.4080(2) 0.29693(16) 0.0399(14) Uani 1 1 d .
C90 C 0.18745(19) 0.3578(2) 0.30140(16) 0.0429(15) Uani 1 1 d .
H90 H 0.1700 0.3314 0.3039 0.051 Uiso 1 1 calc R
C91 C 0.2274(2) 0.3463(2) 0.30220(19) 0.0503(17) Uani 1 1 d .
C92 C 0.25161(18) 0.3850(2) 0.29506(16) 0.0387(14) Uani 1 1 d .
C93 C 0.23694(19) 0.4340(2) 0.29087(17) 0.0453(15) Uani 1 1 d .
H93 H 0.2543 0.4595 0.2871 0.054 Uiso 1 1 calc R
C94 C 0.19684(19) 0.4479(2) 0.29191(17) 0.0434(15) Uani 1 1 d .
C95 C 0.18296(17) 0.4966(2) 0.28801(16) 0.0353(13) Uani 1 1 d .
C96 C 0.20921(19) 0.5379(2) 0.27921(17) 0.0454(16) Uani 1 1 d .
H96C H 0.2373 0.5407 0.2984 0.068 Uiso 1 1 calc R
H96B H 0.1942 0.5701 0.2762 0.068 Uiso 1 1 calc R
H96A H 0.2128 0.5292 0.2574 0.068 Uiso 1 1 calc R
C97 C 0.32157(19) 0.4080(2) 0.29632(17) 0.0464(15) Uani 1 1 d .
H97B H 0.3222 0.4357 0.3125 0.056 Uiso 1 1 calc R
H97A H 0.3135 0.4221 0.2725 0.056 Uiso 1 1 calc R
C98 C 0.3643(2) 0.3839(3) 0.30777(19) 0.0528(17) Uani 1 1 d .
H98A H 0.3618 0.3523 0.2944 0.063 Uiso 1 1 calc R
H98B H 0.3839 0.4065 0.3021 0.063 Uiso 1 1 calc R
C99 C 0.3712(2) 0.3243(2) 0.3545(2) 0.0554(18) Uani 1 1 d .
H99B H 0.3821 0.2972 0.3437 0.066 Uiso 1 1 calc R
H99A H 0.3398 0.3210 0.3462 0.066 Uiso 1 1 calc R
C100 C 0.3907(2) 0.3205(3) 0.39290(18) 0.0518(17) Uani 1 1 d .
H10A H 0.3879 0.2856 0.4001 0.062 Uiso 1 1 calc R
H10B H 0.4215 0.3287 0.4013 0.062 Uiso 1 1 calc R
C101 C 0.3918(2) 0.3557(3) 0.44497(19) 0.0574(18) Uani 1 1 d .
H10D H 0.4207 0.3701 0.4511 0.069 Uiso 1 1 calc R
H10C H 0.3950 0.3212 0.4546 0.069 Uiso 1 1 calc R
C102 C 0.3666(2) 0.3878(3) 0.4611(2) 0.072(2) Uani 1 1 d .
H10F H 0.3836 0.3935 0.4864 0.086 Uiso 1 1 calc R
H10E H 0.3595 0.4208 0.4492 0.086 Uiso 1 1 calc R
C103 C 0.3036(2) 0.3802(3) 0.47279(18) 0.0527(18) Uani 1 1 d .
C104 C 0.31080(18) 0.4259(2) 0.49047(16) 0.0392(14) Uani 1 1 d .
H10 H 0.3346 0.4462 0.4924 0.047 Uiso 1 1 calc R
C105 C 0.28173(18) 0.4413(2) 0.50546(17) 0.0422(15) Uani 1 1 d .
C106 C 0.28582(17) 0.4897(2) 0.52703(17) 0.0401(15) Uani 1 1 d .
C107 C 0.32277(18) 0.5237(2) 0.52881(17) 0.0442(15) Uani 1 1 d .
H10H H 0.3497 0.5052 0.5393 0.066 Uiso 1 1 calc R
H10I H 0.3235 0.5532 0.5432 0.066 Uiso 1 1 calc R
H10G H 0.3189 0.5345 0.5051 0.066 Uiso 1 1 calc R
C108 C 0.28585(17) 0.4736(2) 0.56206(15) 0.0338(13) Uani 1 1 d .
C109 C 0.3137(2) 0.4869(2) 0.59427(19) 0.0502(17) Uani 1 1 d .
H10J H 0.3363 0.5097 0.5969 0.060 Uiso 1 1 calc R
C110 C 0.3087(2) 0.4660(3) 0.62432(19) 0.0563(18) Uani 1 1 d .
H11 H 0.3292 0.4743 0.6469 0.068 Uiso 1 1 calc R
C111 C 0.2776(2) 0.4361(2) 0.62245(19) 0.0514(17) Uani 1 1 d .
H11A H 0.2759 0.4228 0.6432 0.062 Uiso 1 1 calc R
C112 C 0.24669(19) 0.4238(2) 0.58977(17) 0.0423(15) Uani 1 1 d .
H11B H 0.2230 0.4036 0.5882 0.051 Uiso 1 1 calc R
C113 C 0.25063(18) 0.4415(2) 0.55916(17) 0.0404(14) Uani 1 1 d .
C114 C 0.21850(17) 0.4328(2) 0.52118(16) 0.0372(14) Uani 1 1 d .
C115 C 0.18140(19) 0.4003(2) 0.51839(18) 0.0453(15) Uani 1 1 d .
H11C H 0.1649 0.3922 0.4937 0.068 Uiso 1 1 calc R
H11E H 0.1631 0.4183 0.5280 0.068 Uiso 1 1 calc R
H11D H 0.1918 0.3692 0.5316 0.068 Uiso 1 1 calc R
C116 C 0.2477(2) 0.4111(2) 0.50281(19) 0.0514(17) Uani 1 1 d .
C117 C 0.24112(19) 0.3653(2) 0.48538(17) 0.0411(15) Uani 1 1 d .
H11F H 0.2171 0.3451 0.4830 0.049 Uiso 1 1 calc R
C118 C 0.2700(2) 0.3499(2) 0.47161(19) 0.0518(17) Uani 1 1 d .
C124 C 0.2201(2) 0.2600(3) 0.3130(2) 0.063(2) Uani 1 1 d D
C125 C 0.3345(2) 0.0973(2) 0.10504(17) 0.0444(15) Uani 1 1 d .
H12 H 0.3273 0.1319 0.1011 0.053 Uiso 1 1 calc R
C126 C 0.37429(18) 0.0827(2) 0.10931(16) 0.0397(14) Uani 1 1 d .
H12K H 0.3949 0.1064 0.1085 0.048 Uiso 1 1 calc R
C127 C 0.38416(18) 0.0317(2) 0.11498(16) 0.0432(15) Uani 1 1 d .
H12L H 0.4118 0.0204 0.1178 0.052 Uiso 1 1 calc R
C128 C 0.35420(18) -0.0028(2) 0.11659(16) 0.0387(14) Uani 1 1 d .
H12M H 0.3611 -0.0374 0.1208 0.046 Uiso 1 1 calc R
C129 C 0.31362(17) 0.0149(2) 0.11178(15) 0.0337(13) Uani 1 1 d .
C130 C 0.27935(18) -0.0196(2) 0.11309(17) 0.0404(14) Uani 1 1 d .
C131 C 0.2804(2) -0.0699(3) 0.10878(19) 0.0569(18) Uani 1 1 d .
H13 H 0.3020 -0.0839 0.1022 0.068 Uiso 1 1 calc R
C132 C 0.2508(2) -0.1011(3) 0.11376(18) 0.0524(17) Uani 1 1 d .
H13A H 0.2527 -0.1365 0.1121 0.063 Uiso 1 1 calc R
C133 C 0.2184(2) -0.0793(3) 0.12120(19) 0.0596(19) Uani 1 1 d .
H13B H 0.1968 -0.0993 0.1240 0.072 Uiso 1 1 calc R
C134 C 0.2180(2) -0.0277(3) 0.12446(19) 0.0577(19) Uani 1 1 d .
H13C H 0.1958 -0.0126 0.1297 0.069 Uiso 1 1 calc R
C135 C 0.24628(18) 0.0561(2) 0.12457(17) 0.0418(15) Uani 1 1 d .
H13D H 0.2170 0.0670 0.1212 0.050 Uiso 1 1 calc R
H13E H 0.2658 0.0659 0.1485 0.050 Uiso 1 1 calc R
C136 C 0.25936(19) 0.0806(2) 0.09879(18) 0.0474(16) Uani 1 1 d .
H13G H 0.2579 0.1176 0.1007 0.057 Uiso 1 1 calc R
H13F H 0.2403 0.0705 0.0748 0.057 Uiso 1 1 calc R
C137 C 0.1446(2) 0.2980(3) 0.12397(17) 0.0486(16) Uani 1 1 d .
H13H H 0.1717 0.2846 0.1270 0.058 Uiso 1 1 calc R
C138 C 0.1386(2) 0.3481(3) 0.12203(17) 0.0488(16) Uani 1 1 d .
H13I H 0.1613 0.3696 0.1227 0.059 Uiso 1 1 calc R
C139 C 0.0996(2) 0.3691(2) 0.11903(17) 0.0474(16) Uani 1 1 d .
H13J H 0.0956 0.4044 0.1194 0.057 Uiso 1 1 calc R
C140 C 0.06683(19) 0.3351(2) 0.11545(17) 0.0433(15) Uani 1 1 d .
H14A H 0.0392 0.3476 0.1116 0.052 Uiso 1 1 calc R
C141 C 0.07347(18) 0.2844(2) 0.11726(15) 0.0375(14) Uani 1 1 d .
C142 C 0.03956(19) 0.2466(2) 0.11570(17) 0.0407(14) Uani 1 1 d .
C143 C 0.0035(2) 0.2620(3) 0.12094(19) 0.0544(17) Uani 1 1 d .
H14B H -0.0011 0.2964 0.1245 0.065 Uiso 1 1 calc R
C144 C -0.0254(2) 0.2259(2) 0.12079(19) 0.0516(17) Uani 1 1 d .
H14C H -0.0510 0.2358 0.1232 0.062 Uiso 1 1 calc R
C145 C -0.0181(2) 0.1757(3) 0.1172(2) 0.063(2) Uani 1 1 d .
H14D H -0.0375 0.1509 0.1187 0.075 Uiso 1 1 calc R
C146 C 0.0160(3) 0.1625(3) 0.1116(2) 0.065(2) Uani 1 1 d .
H14E H 0.0210 0.1279 0.1088 0.078 Uiso 1 1 calc R
C147 C 0.0821(2) 0.1843(3) 0.1011(2) 0.065(2) Uani 1 1 d .
H14F H 0.0875 0.1477 0.1042 0.078 Uiso 1 1 calc R
H14G H 0.0765 0.1929 0.0764 0.078 Uiso 1 1 calc R
C148 C 0.1196(2) 0.2122(3) 0.12473(18) 0.0543(18) Uani 1 1 d .
H14I H 0.1261 0.2017 0.1492 0.065 Uiso 1 1 calc R
H14H H 0.1446 0.2039 0.1190 0.065 Uiso 1 1 calc R
O31 O 0.2893(4) 0.2190(4) 0.3462(3) 0.185(3) Uani 1 1 d DU
C122 C 0.2998(5) 0.2209(6) 0.3864(4) 0.167(3) Uani 1 1 d DU
H12A H 0.2998 0.1841 0.3902 0.201 Uiso 1 1 calc R
H12B H 0.2711 0.2315 0.3848 0.201 Uiso 1 1 calc R
C120 C 0.2595(4) 0.2239(5) 0.4376(4) 0.159(3) Uani 1 1 d DU
H12D H 0.2465 0.1936 0.4433 0.191 Uiso 1 1 calc R
H12C H 0.2491 0.2255 0.4117 0.191 Uiso 1 1 calc R
C123 C 0.2463(5) 0.2155(5) 0.3253(4) 0.182(4) Uani 1 1 d DU
H12F H 0.2330 0.1950 0.3383 0.218 Uiso 1 1 calc R
H12E H 0.2440 0.1959 0.3043 0.218 Uiso 1 1 calc R
C121 C 0.3259(5) 0.2366(5) 0.4276(4) 0.167(3) Uani 1 1 d DU
H12G H 0.3559 0.2250 0.4353 0.200 Uiso 1 1 calc R
H12H H 0.3262 0.2737 0.4297 0.200 Uiso 1 1 calc R
C119 C 0.2391(5) 0.2723(5) 0.4500(4) 0.167(4) Uani 1 1 d DU
H11G H 0.2106 0.2810 0.4323 0.200 Uiso 1 1 calc R
H11H H 0.2367 0.2659 0.4728 0.200 Uiso 1 1 calc R
O30 O 0.3064(3) 0.2146(3) 0.4509(3) 0.162(3) Uani 1 1 d DU

loop_
_atom_site_aniso_label
_atom_site_aniso_U_11
_atom_site_aniso_U_22
_atom_site_aniso_U_33
_atom_site_aniso_U_23
_atom_site_aniso_U_13
_atom_site_aniso_U_12
P1 0.0482(10) 0.0560(11) 0.0605(13) 0.0016(10) 0.0217(9) 0.0050(8)
P2 0.0493(10) 0.0548(11) 0.0641(14) 0.0019(10) 0.0258(10) 0.0055(8)
P3 0.0531(10) 0.0465(10) 0.0528(12) -0.0007(10) 0.0225(9) -0.0058(8)
P4 0.0448(10) 0.0506(10) 0.0693(14) -0.0025(10) 0.0187(10) 0.0036(8)
F1 0.078(3) 0.099(3) 0.087(4) 0.024(3) 0.039(3) 0.011(3)
F2 0.069(3) 0.120(4) 0.111(5) -0.028(3) 0.031(3) -0.029(3)
F3 0.089(3) 0.088(3) 0.071(3) 0.014(3) 0.019(3) 0.022(3)
F4 0.098(4) 0.082(3) 0.090(4) -0.010(3) 0.036(3) 0.011(3)
F5 0.068(3) 0.111(4) 0.101(4) 0.025(3) 0.021(3) -0.016(3)
F6 0.114(4) 0.073(3) 0.110(4) 0.006(3) 0.066(3) 0.022(3)
F7 0.069(3) 0.069(3) 0.095(4) 0.007(3) 0.043(3) 0.001(2)
F8 0.072(3) 0.070(3) 0.095(4) -0.012(3) 0.034(3) 0.006(2)
F9 0.057(3) 0.103(3) 0.077(3) 0.006(3) 0.015(2) 0.011(2)
F10 0.103(4) 0.086(3) 0.106(4) 0.020(3) 0.060(3) 0.004(3)
F11 0.088(3) 0.080(3) 0.088(4) -0.008(3) 0.045(3) 0.004(2)
F12 0.044(2) 0.081(3) 0.105(4) -0.006(3) 0.021(2) 0.009(2)
F13 0.056(2) 0.069(3) 0.090(4) 0.005(2) 0.031(2) -0.005(2)
F14 0.082(3) 0.073(3) 0.077(3) -0.021(3) 0.037(3) -0.025(2)
F15 0.102(4) 0.081(3) 0.088(4) 0.018(3) 0.044(3) 0.004(3)
F16 0.086(3) 0.070(3) 0.107(4) -0.003(3) 0.055(3) -0.010(2)
F17 0.095(3) 0.070(3) 0.072(3) -0.014(3) 0.023(3) -0.013(2)
F18 0.069(3) 0.073(3) 0.074(3) 0.017(2) 0.020(2) 0.003(2)
F19 0.078(3) 0.080(3) 0.075(3) -0.015(3) 0.027(3) 0.004(2)
F20 0.058(3) 0.068(3) 0.076(3) 0.005(2) 0.018(2) 0.008(2)
F21 0.078(3) 0.087(3) 0.131(5) -0.016(3) 0.034(3) -0.005(3)
F22 0.063(3) 0.067(3) 0.074(3) -0.010(2) 0.023(2) -0.008(2)
F23 0.065(3) 0.082(3) 0.097(4) 0.013(3) 0.018(3) 0.018(2)
F24 0.071(3) 0.082(3) 0.094(4) -0.009(3) 0.038(3) 0.007(2)
O1 0.049(3) 0.045(2) 0.054(3) 0.006(2) 0.023(2) -0.004(2)
O2 0.052(3) 0.056(3) 0.050(3) -0.006(2) 0.025(2) -0.015(2)
O3 0.045(3) 0.063(3) 0.045(3) -0.001(2) 0.013(2) 0.000(2)
O4 0.041(2) 0.049(2) 0.062(3) -0.002(2) 0.022(2) -0.001(2)
O5 0.051(3) 0.050(3) 0.084(4) -0.007(3) 0.027(3) 0.001(2)
O6 0.056(3) 0.059(3) 0.091(5) -0.005(3) 0.017(3) -0.010(3)
O7 0.089(5) 0.076(4) 0.094(6) 0.013(4) 0.016(4) 0.000(3)
O8 0.098(4) 0.051(3) 0.092(5) 0.008(3) 0.056(4) 0.005(3)
O9 0.0262(19) 0.039(2) 0.037(2) -0.0034(19) 0.0097(17) -0.0011(16)
O10 0.0261(19) 0.042(2) 0.032(2) -0.0087(19) 0.0070(17) -0.0072(16)
O11 0.040(2) 0.051(2) 0.039(3) -0.001(2) 0.016(2) 0.0011(19)
O12 0.033(2) 0.045(2) 0.041(3) -0.001(2) 0.0139(19) 0.0031(17)
O13 0.033(2) 0.041(2) 0.052(3) 0.005(2) 0.018(2) 0.0042(18)
O14 0.037(2) 0.059(3) 0.042(3) -0.002(2) 0.012(2) -0.008(2)
O15 0.041(2) 0.047(2) 0.061(3) 0.010(2) 0.022(2) 0.0024(19)
O16 0.037(2) 0.039(2) 0.041(3) -0.006(2) 0.0112(19) 0.0011(18)
O17 0.037(2) 0.039(2) 0.058(3) -0.003(2) 0.020(2) -0.0045(18)
O18 0.051(3) 0.052(3) 0.054(3) -0.005(2) 0.016(2) 0.000(2)
O19 0.035(2) 0.046(2) 0.049(3) 0.002(2) 0.017(2) -0.0035(18)
O20 0.035(2) 0.033(2) 0.051(3) 0.001(2) 0.018(2) -0.0017(17)
O21 0.029(2) 0.038(2) 0.042(3) 0.0019(19) 0.0142(18) -0.0013(16)
O22 0.029(2) 0.044(2) 0.043(3) -0.006(2) 0.0088(19) 0.0044(17)
O23 0.048(3) 0.055(3) 0.046(3) 0.000(2) 0.021(2) -0.001(2)
O24 0.039(2) 0.043(2) 0.046(3) 0.000(2) 0.019(2) -0.0002(18)
O25 0.039(2) 0.056(3) 0.055(3) -0.003(2) 0.019(2) 0.004(2)
O26 0.057(3) 0.058(3) 0.056(3) -0.001(3) 0.012(2) -0.003(2)
O27 0.057(3) 0.059(3) 0.058(3) -0.002(3) 0.025(3) 0.019(2)
O28 0.055(3) 0.072(3) 0.044(3) -0.017(3) 0.013(2) 0.016(2)
O29 0.071(4) 0.079(4) 0.071(4) -0.028(3) 0.015(3) 0.005(3)
O32 0.053(3) 0.058(3) 0.069(4) 0.000(3) 0.019(3) 0.003(2)
N1 0.029(2) 0.042(3) 0.045(3) -0.003(3) 0.014(2) 0.002(2)
N2 0.026(2) 0.050(3) 0.039(3) 0.001(3) 0.011(2) -0.002(2)
N3 0.042(3) 0.050(3) 0.045(3) 0.000(3) 0.017(3) 0.004(2)
N4 0.049(3) 0.068(4) 0.039(3) -0.004(3) 0.014(3) 0.005(3)
C1 0.030(3) 0.033(3) 0.044(4) -0.003(3) 0.015(3) -0.003(2)
C2 0.027(3) 0.048(4) 0.046(4) 0.000(3) 0.009(3) -0.002(3)
C3 0.027(3) 0.029(3) 0.038(4) 0.001(3) 0.009(3) -0.004(2)
C4 0.048(4) 0.039(3) 0.047(4) -0.007(3) 0.018(3) -0.005(3)
C5 0.058(4) 0.031(3) 0.046(4) 0.006(3) 0.019(3) -0.003(3)
C6 0.044(3) 0.045(4) 0.046(4) -0.002(3) 0.018(3) -0.005(3)
C7 0.041(4) 0.057(4) 0.050(4) 0.010(4) 0.015(3) 0.000(3)
C8 0.066(5) 0.056(4) 0.071(6) -0.010(4) 0.037(4) -0.014(4)
C9 0.046(4) 0.049(4) 0.058(5) 0.008(4) 0.015(3) -0.001(3)
C10 0.041(3) 0.052(4) 0.051(4) 0.003(3) 0.017(3) -0.013(3)
C11 0.054(4) 0.063(4) 0.073(6) -0.006(4) 0.035(4) -0.001(3)
C12 0.043(3) 0.050(4) 0.039(4) -0.005(3) 0.020(3) -0.001(3)
C13 0.035(3) 0.052(4) 0.049(4) 0.001(3) 0.013(3) 0.000(3)
C14 0.040(3) 0.048(4) 0.051(4) 0.001(3) 0.016(3) 0.004(3)
C15 0.027(3) 0.047(3) 0.036(4) -0.003(3) 0.013(3) -0.001(3)
C16 0.033(3) 0.046(3) 0.034(4) 0.006(3) 0.010(3) 0.000(3)
C17 0.031(3) 0.046(4) 0.066(5) 0.005(3) 0.018(3) 0.005(3)
C18 0.051(4) 0.045(4) 0.044(4) -0.008(3) 0.017(3) -0.002(3)
C19 0.054(4) 0.053(4) 0.077(6) 0.006(4) 0.028(4) 0.007(3)
C20 0.086(6) 0.046(4) 0.123(9) -0.004(5) 0.053(6) 0.000(4)
C21 0.090(6) 0.059(5) 0.140(10) -0.037(6) 0.072(7) -0.030(4)
C22 0.076(6) 0.059(5) 0.067(6) -0.009(4) 0.011(5) 0.009(4)
C23 0.144(11) 0.101(8) 0.104(10) 0.009(8) 0.034(8) 0.017(7)
C24 0.092(6) 0.052(4) 0.058(5) 0.001(4) 0.021(5) 0.015(4)
C25 0.040(3) 0.039(3) 0.045(4) -0.012(3) 0.014(3) -0.010(3)
C26 0.032(3) 0.039(3) 0.051(4) 0.004(3) 0.017(3) 0.003(3)
C27 0.030(3) 0.037(3) 0.041(4) -0.002(3) 0.011(3) -0.009(2)
C28 0.043(3) 0.039(3) 0.047(4) -0.003(3) 0.017(3) -0.012(3)
C29 0.046(4) 0.046(4) 0.037(4) 0.000(3) 0.012(3) -0.015(3)
C30 0.052(4) 0.046(4) 0.047(4) 0.007(3) 0.014(3) -0.007(3)
C31 0.037(3) 0.046(4) 0.048(4) 0.000(3) 0.012(3) -0.008(3)
C32 0.027(3) 0.035(3) 0.050(4) 0.006(3) 0.013(3) -0.005(2)
C33 0.033(3) 0.032(3) 0.047(4) 0.001(3) 0.016(3) 0.000(2)
C34 0.026(3) 0.039(3) 0.053(4) 0.002(3) 0.011(3) -0.001(2)
C35 0.031(3) 0.034(3) 0.046(4) -0.002(3) 0.019(3) -0.004(2)
C36 0.027(3) 0.037(3) 0.041(4) 0.002(3) 0.011(3) 0.002(2)
C37 0.028(3) 0.044(3) 0.046(4) -0.004(3) 0.013(3) -0.003(3)
C38 0.029(3) 0.036(3) 0.028(3) -0.002(3) 0.009(2) -0.004(2)
C39 0.023(3) 0.035(3) 0.036(3) 0.001(3) 0.012(2) 0.002(2)
C40 0.035(3) 0.032(3) 0.040(4) 0.005(3) 0.016(3) 0.007(2)
C41 0.030(3) 0.032(3) 0.041(4) -0.011(3) 0.016(3) -0.008(2)
C42 0.028(3) 0.043(3) 0.042(4) 0.002(3) 0.012(3) 0.001(2)
C43 0.033(3) 0.039(3) 0.044(4) -0.002(3) 0.015(3) -0.003(2)
C44 0.040(3) 0.032(3) 0.044(4) -0.002(3) 0.022(3) -0.001(2)
C45 0.036(3) 0.051(4) 0.036(4) -0.001(3) 0.010(3) -0.001(3)
C46 0.031(3) 0.043(3) 0.049(4) 0.000(3) 0.012(3) 0.005(3)
C47 0.028(3) 0.056(4) 0.036(4) -0.002(3) 0.011(3) -0.003(3)
C48 0.028(3) 0.046(3) 0.029(3) 0.004(3) 0.007(2) 0.003(2)
C49 0.033(3) 0.037(3) 0.040(4) -0.007(3) 0.014(3) -0.004(2)
C50 0.038(3) 0.046(4) 0.036(4) 0.007(3) 0.013(3) 0.001(3)
C51 0.068(5) 0.063(5) 0.062(5) 0.008(4) 0.030(4) 0.016(4)
C52 0.038(3) 0.043(4) 0.054(4) 0.007(3) 0.018(3) 0.004(3)
C53 0.050(4) 0.050(4) 0.068(5) -0.004(4) 0.025(4) 0.001(3)
C54 0.025(3) 0.033(3) 0.035(3) 0.001(3) 0.009(2) 0.004(2)
C55 0.039(3) 0.034(3) 0.035(4) -0.001(3) 0.015(3) 0.003(2)
C56 0.034(3) 0.044(3) 0.031(3) -0.006(3) 0.010(3) -0.003(3)
C57 0.039(3) 0.054(4) 0.041(4) -0.008(3) 0.014(3) -0.003(3)
C58 0.041(4) 0.037(3) 0.070(5) 0.006(4) 0.021(3) 0.005(3)
C59 0.035(3) 0.044(3) 0.045(4) 0.002(3) 0.018(3) -0.003(3)
C60 0.037(3) 0.044(3) 0.054(4) 0.000(3) 0.021(3) -0.003(3)
C61 0.043(3) 0.042(3) 0.047(4) -0.007(3) 0.021(3) 0.002(3)
C62 0.025(3) 0.043(3) 0.040(4) 0.008(3) 0.006(3) 0.009(2)
C63 0.037(3) 0.027(3) 0.046(4) 0.002(3) 0.017(3) -0.002(2)
C64 0.045(3) 0.042(3) 0.046(4) -0.003(3) 0.027(3) 0.002(3)
C65 0.039(3) 0.045(3) 0.038(4) -0.002(3) 0.015(3) 0.001(3)
C66 0.039(3) 0.037(3) 0.037(4) 0.000(3) 0.016(3) -0.002(3)
C67 0.042(3) 0.038(3) 0.037(4) -0.002(3) 0.016(3) -0.002(3)
C68 0.032(3) 0.053(4) 0.030(3) -0.001(3) 0.011(3) -0.002(3)
C69 0.044(4) 0.052(4) 0.059(5) -0.005(4) 0.024(3) -0.006(3)
C70 0.055(4) 0.056(4) 0.062(5) 0.005(4) 0.026(4) -0.001(3)
C71 0.059(5) 0.065(5) 0.068(6) -0.009(4) 0.018(4) 0.001(4)
C72 0.055(4) 0.043(4) 0.063(5) -0.015(4) 0.029(4) -0.001(3)
C73 0.055(4) 0.052(4) 0.054(5) 0.001(4) 0.021(4) -0.009(3)
C74 0.032(3) 0.040(3) 0.040(4) -0.004(3) 0.014(3) -0.009(2)
C75 0.027(3) 0.040(3) 0.037(4) -0.001(3) 0.009(3) -0.002(2)
C76 0.026(3) 0.036(3) 0.039(4) -0.009(3) 0.016(3) -0.003(2)
C77 0.022(3) 0.029(3) 0.039(4) 0.000(3) 0.015(2) 0.005(2)
C78 0.028(3) 0.031(3) 0.037(4) 0.004(3) 0.012(3) 0.007(2)
C79 0.025(3) 0.044(3) 0.032(3) 0.004(3) 0.013(2) -0.003(2)
C80 0.035(3) 0.032(3) 0.026(3) -0.003(3) 0.013(3) 0.000(2)
C81 0.038(3) 0.044(3) 0.046(4) 0.007(3) 0.014(3) 0.001(3)
C82 0.027(3) 0.038(3) 0.046(4) -0.005(3) 0.010(3) -0.003(2)
C83 0.038(3) 0.049(4) 0.055(5) -0.005(3) 0.013(3) 0.011(3)
C84 0.048(4) 0.051(4) 0.051(5) -0.001(4) 0.019(3) 0.010(3)
C85 0.036(3) 0.063(4) 0.049(4) 0.002(4) 0.014(3) 0.001(3)
C86 0.040(3) 0.049(4) 0.035(4) -0.010(3) 0.015(3) -0.008(3)
C87 0.044(4) 0.051(4) 0.056(5) -0.002(3) 0.024(3) -0.002(3)
C88 0.048(4) 0.045(4) 0.037(4) 0.002(3) 0.018(3) 0.002(3)
C89 0.037(3) 0.044(3) 0.036(4) 0.000(3) 0.010(3) -0.002(3)
C90 0.046(4) 0.041(3) 0.037(4) -0.001(3) 0.010(3) 0.000(3)
C91 0.048(4) 0.049(4) 0.053(5) -0.005(3) 0.018(3) 0.002(3)
C92 0.037(3) 0.046(3) 0.035(4) -0.001(3) 0.015(3) 0.009(3)
C93 0.040(3) 0.050(4) 0.039(4) -0.004(3) 0.008(3) -0.009(3)
C94 0.040(3) 0.053(4) 0.039(4) -0.007(3) 0.018(3) -0.004(3)
C95 0.030(3) 0.037(3) 0.036(4) -0.004(3) 0.010(3) 0.001(2)
C96 0.041(3) 0.055(4) 0.048(4) -0.007(3) 0.025(3) -0.002(3)
C97 0.048(4) 0.056(4) 0.031(4) 0.004(3) 0.010(3) -0.001(3)
C98 0.046(4) 0.058(4) 0.060(5) 0.003(4) 0.028(4) 0.004(3)
C99 0.056(4) 0.045(4) 0.067(5) -0.004(4) 0.025(4) 0.005(3)
C100 0.051(4) 0.058(4) 0.044(4) 0.006(4) 0.016(3) 0.021(3)
C101 0.064(5) 0.063(4) 0.044(5) 0.002(4) 0.020(4) 0.019(4)
C102 0.060(5) 0.090(6) 0.052(5) 0.000(4) 0.007(4) 0.022(4)
C103 0.050(4) 0.056(4) 0.040(4) -0.004(4) 0.003(3) 0.018(3)
C104 0.036(3) 0.045(3) 0.036(4) 0.003(3) 0.013(3) 0.007(3)
C105 0.032(3) 0.041(3) 0.051(4) 0.002(3) 0.014(3) 0.011(3)
C106 0.029(3) 0.037(3) 0.055(4) 0.001(3) 0.017(3) 0.003(2)
C107 0.033(3) 0.047(4) 0.051(4) -0.001(3) 0.014(3) 0.001(3)
C108 0.028(3) 0.037(3) 0.032(3) 0.001(3) 0.007(3) 0.012(2)
C109 0.038(3) 0.050(4) 0.060(5) -0.010(4) 0.017(3) 0.005(3)
C110 0.052(4) 0.067(5) 0.048(5) -0.004(4) 0.017(4) 0.020(4)
C111 0.058(4) 0.051(4) 0.047(5) 0.016(4) 0.023(4) 0.021(3)
C112 0.042(3) 0.043(3) 0.044(4) 0.009(3) 0.019(3) 0.011(3)
C113 0.035(3) 0.038(3) 0.044(4) 0.001(3) 0.012(3) 0.012(3)
C114 0.030(3) 0.032(3) 0.049(4) -0.002(3) 0.016(3) -0.002(2)
C115 0.045(4) 0.038(3) 0.050(4) 0.001(3) 0.015(3) 0.001(3)
C116 0.050(4) 0.035(3) 0.067(5) 0.008(4) 0.021(4) 0.007(3)
C117 0.039(3) 0.038(3) 0.045(4) -0.007(3) 0.016(3) -0.004(3)
C118 0.058(4) 0.041(4) 0.053(5) -0.010(4) 0.018(4) 0.010(3)
C124 0.050(4) 0.049(4) 0.090(6) 0.010(4) 0.025(4) 0.010(3)
C125 0.056(4) 0.040(3) 0.042(4) 0.009(3) 0.023(3) 0.004(3)
C126 0.034(3) 0.043(4) 0.040(4) -0.003(3) 0.013(3) -0.005(3)
C127 0.035(3) 0.055(4) 0.037(4) -0.006(3) 0.011(3) -0.002(3)
C128 0.042(3) 0.036(3) 0.039(4) -0.001(3) 0.016(3) 0.003(3)
C129 0.031(3) 0.035(3) 0.031(3) 0.004(3) 0.008(3) 0.005(2)
C130 0.036(3) 0.043(4) 0.043(4) 0.002(3) 0.016(3) -0.001(3)
C131 0.050(4) 0.062(5) 0.061(5) -0.007(4) 0.024(4) -0.010(3)
C132 0.057(4) 0.051(4) 0.048(4) 0.003(3) 0.018(4) 0.000(3)
C133 0.058(4) 0.067(5) 0.048(5) 0.004(4) 0.014(4) -0.009(4)
C134 0.042(4) 0.074(5) 0.055(5) 0.008(4) 0.016(3) 0.001(3)
C135 0.033(3) 0.053(4) 0.037(4) 0.007(3) 0.012(3) 0.002(3)
C136 0.046(4) 0.049(4) 0.050(4) 0.003(3) 0.021(3) 0.013(3)
C137 0.042(4) 0.065(5) 0.040(4) 0.003(4) 0.016(3) 0.001(3)
C138 0.039(3) 0.074(5) 0.033(4) -0.004(4) 0.013(3) -0.011(3)
C139 0.057(4) 0.043(4) 0.037(4) 0.002(3) 0.013(3) -0.003(3)
C140 0.038(3) 0.045(4) 0.048(4) -0.005(3) 0.019(3) 0.004(3)
C141 0.041(3) 0.048(4) 0.024(3) 0.000(3) 0.012(3) 0.005(3)
C142 0.045(3) 0.037(3) 0.038(4) 0.005(3) 0.013(3) 0.005(3)
C143 0.051(4) 0.054(4) 0.053(5) -0.006(4) 0.014(4) -0.007(3)
C144 0.049(4) 0.052(4) 0.062(5) 0.000(4) 0.030(4) -0.001(3)
C145 0.062(5) 0.063(5) 0.075(6) -0.002(4) 0.040(4) -0.008(4)
C146 0.077(5) 0.045(4) 0.070(6) 0.002(4) 0.024(5) -0.003(4)
C147 0.070(5) 0.065(5) 0.059(5) -0.001(4) 0.024(4) 0.020(4)
C148 0.049(4) 0.071(5) 0.042(4) 0.012(4) 0.016(3) 0.015(3)
O31 0.185(4) 0.179(4) 0.184(4) 0.006(3) 0.064(3) -0.008(3)
C122 0.173(4) 0.176(4) 0.165(4) 0.002(3) 0.079(3) -0.016(3)
C120 0.163(4) 0.164(4) 0.164(4) -0.002(3) 0.078(3) 0.001(3)
C123 0.179(5) 0.178(5) 0.185(5) 0.005(4) 0.066(4) -0.003(4)
C121 0.169(4) 0.170(4) 0.169(4) 0.003(3) 0.073(3) -0.007(3)
C119 0.174(5) 0.169(5) 0.170(5) -0.006(4) 0.080(4) -0.003(4)
O30 0.164(4) 0.165(4) 0.166(4) 0.003(3) 0.072(3) -0.001(3)

loop_
_atom_type_symbol
_atom_type_description
_atom_type_scat_dispersion_real
_atom_type_scat_dispersion_imag
_atom_type_scat_source
C C 0.0033 0.0016 'International Tables Vol C Tables 4.2.6.8 and 6.1.1.4'
H H 0.0000 0.0000 'International Tables Vol C Tables 4.2.6.8 and 6.1.1.4'
F F 0.0171 0.0103 'International Tables Vol C Tables 4.2.6.8 and 6.1.1.4'
N N 0.0061 0.0033 'International Tables Vol C Tables 4.2.6.8 and 6.1.1.4'
O O 0.0106 0.0060 'International Tables Vol C Tables 4.2.6.8 and 6.1.1.4'
P P 0.1023 0.0942 'International Tables Vol C Tables 4.2.6.8 and 6.1.1.4'

loop_
_geom_angle_atom_site_label_1
_geom_angle_atom_site_label_2
_geom_angle_atom_site_label_3
_geom_angle
F6 P1 F3 89.7(3)
F6 P1 F4 177.4(3)
F3 P1 F4 87.8(3)
F6 P1 F5 89.8(3)
F3 P1 F5 89.8(3)
F4 P1 F5 90.1(3)
F6 P1 F1 90.1(3)
F3 P1 F1 178.3(3)
F4 P1 F1 92.5(3)
F5 P1 F1 88.5(3)
F6 P1 F2 88.9(3)
F3 P1 F2 91.5(3)
F4 P1 F2 91.3(3)
F5 P1 F2 178.1(3)
F1 P1 F2 90.2(3)
F9 P2 F11 91.4(3)
F9 P2 F7 89.7(3)
F11 P2 F7 89.9(2)
F9 P2 F8 89.1(3)
F11 P2 F8 178.3(3)
F7 P2 F8 88.4(2)
F9 P2 F10 91.1(3)
F11 P2 F10 89.2(3)
F7 P2 F10 178.8(3)
F8 P2 F10 92.5(3)
F9 P2 F12 177.9(3)
F11 P2 F12 89.8(3)
F7 P2 F12 88.5(3)
F8 P2 F12 89.8(3)
F10 P2 F12 90.7(3)
F17 P3 F15 90.1(3)
F17 P3 F16 89.4(3)
F15 P3 F16 89.9(3)
F17 P3 F14 179.6(3)
F15 P3 F14 90.0(3)
F16 P3 F14 90.3(2)
F17 P3 F18 90.1(3)
F15 P3 F18 179.3(3)
F16 P3 F18 89.5(2)
F14 P3 F18 89.7(3)
F17 P3 F13 91.4(3)
F15 P3 F13 90.7(2)
F16 P3 F13 179.0(3)
F14 P3 F13 88.9(2)
F18 P3 F13 89.9(2)
F21 P4 F23 90.3(3)
F21 P4 F19 90.2(3)
F23 P4 F19 88.4(3)
F21 P4 F22 179.4(3)
F23 P4 F22 89.8(2)
F19 P4 F22 89.3(2)
F21 P4 F20 90.9(3)
F23 P4 F20 178.5(3)
F19 P4 F20 90.7(2)
F22 P4 F20 89.1(2)
F21 P4 F24 91.0(3)
F23 P4 F24 91.5(3)
F19 P4 F24 178.9(3)
F22 P4 F24 89.6(2)
F20 P4 F24 89.3(3)
C6 O1 C7 115.3(5)
C9 O2 C8 108.9(5)
C10 O3 C11 112.4(5)
C13 O4 C12 117.5(5)
C18 O5 C19 116.4(5)
C20 O6 C21 114.9(6)
C22 O7 C23 112.6(8)
C24 O8 C5 118.3(6)
C38 O9 C41 118.9(4)
C42 O10 C43 110.9(4)
C45 O11 C44 114.9(4)
C47 O12 C46 116.5(4)
C56 O13 C57 117.7(4)
C59 O14 C58 114.8(4)
C61 O15 C60 114.7(5)
C39 O16 C62 117.2(4)
C67 O17 C69 117.7(4)
C70 O18 C71 111.3(5)
C72 O19 C73 114.9(5)
C75 O20 C74 117.3(4)
C80 O21 C81 116.9(4)
C82 O22 C83 111.4(4)
C85 O23 C84 113.4(5)
C68 O24 C86 117.6(4)
C92 O25 C97 119.2(5)
C98 O26 C99 115.7(5)
C101 O27 C100 111.1(5)
C103 O28 C102 116.0(5)
C119 O29 C118 123.3(8)
C91 O32 C124 115.1(5)
C129 N1 C125 119.9(5)
C129 N1 C136 117.6(5)
C125 N1 C136 122.3(5)
C134 N2 C130 119.1(5)
C134 N2 C135 121.4(5)
C130 N2 C135 119.5(5)
C141 N3 C137 121.3(5)
C141 N3 C148 118.9(5)
C137 N3 C148 119.8(5)
C142 N4 C146 119.6(6)
C142 N4 C147 117.7(6)
C146 N4 C147 122.7(6)
C2 C1 C6 119.4(5)
C2 C1 H1 120.3
C6 C1 H1 120.3
C1 C2 C3 120.7(5)
C1 C2 C33 124.8(5)
C3 C2 C33 114.4(5)
C2 C3 C4 120.8(5)
C2 C3 C26 113.4(5)
C4 C3 C26 125.8(5)
C5 C4 C3 116.5(5)
C5 C4 H4 121.8
C3 C4 H4 121.8
C4 C5 O8 124.7(6)
C4 C5 C6 121.8(6)
O8 C5 C6 112.9(5)
C1 C6 O1 126.0(5)
C1 C6 C5 120.7(5)
O1 C6 C5 113.3(5)
O1 C7 C8 104.1(5)
O1 C7 H7A 110.9
C8 C7 H7A 110.9
O1 C7 H7B 110.9
C8 C7 H7B 110.9
H7A C7 H7B 109.0
O2 C8 C7 108.0(5)
O2 C8 H8B 110.1
C7 C8 H8B 110.1
O2 C8 H8A 110.1
C7 C8 H8A 110.1
H8B C8 H8A 108.4
O2 C9 C10 107.0(5)
O2 C9 H9A 110.3
C10 C9 H9A 110.3
O2 C9 H9B 110.3
C10 C9 H9B 110.3
H9A C9 H9B 108.6
O3 C10 C9 106.5(5)
O3 C10 H10L 110.4
C9 C10 H10L 110.4
O3 C10 H10K 110.4
C9 C10 H10K 110.4
H10L C10 H10K 108.6
O3 C11 C12 113.6(5)
O3 C11 H11I 108.8
C12 C11 H11I 108.8
O3 C11 H11J 108.8
C12 C11 H11J 108.8
H11I C11 H11J 107.7
O4 C12 C11 108.2(5)
O4 C12 H12I 110.1
C11 C12 H12I 110.1
O4 C12 H12J 110.1
C11 C12 H12J 110.1
H12I C12 H12J 108.4
C14 C13 O4 126.7(6)
C14 C13 C18 118.9(5)
O4 C13 C18 114.2(5)
C13 C14 C15 121.9(6)
C13 C14 H14 119.1
C15 C14 H14 119.1
C52 C15 C14 119.7(5)
C52 C15 C16 122.3(5)
C14 C15 C16 118.0(5)
C17 C16 C50 122.2(5)
C17 C16 C15 119.5(5)
C50 C16 C15 118.3(5)
C18 C17 C16 121.9(6)
C18 C17 H17 119.1
C16 C17 H17 119.1
C17 C18 O5 127.1(6)
C17 C18 C13 119.3(6)
O5 C18 C13 113.6(5)
O5 C19 C20 103.6(5)
O5 C19 H19B 111.0
C20 C19 H19B 111.0
O5 C19 H19A 111.0
C20 C19 H19A 111.0
H19B C19 H19A 109.0
O6 C20 C19 111.4(6)
O6 C20 H20A 109.3
C19 C20 H20A 109.3
O6 C20 H20B 109.3
C19 C20 H20B 109.3
H20A C20 H20B 108.0
O6 C21 C22 107.8(7)
O6 C21 H21B 110.1
C22 C21 H21B 110.1
O6 C21 H21A 110.1
C22 C21 H21A 110.1
H21B C21 H21A 108.5
O7 C22 C21 109.0(7)
O7 C22 H22A 109.9
C21 C22 H22A 109.9
O7 C22 H22B 109.9
C21 C22 H22B 109.9
H22A C22 H22B 108.3
O7 C23 C24 113.3(9)
O7 C23 H23B 108.9
C24 C23 H23B 108.9
O7 C23 H23A 108.9
C24 C23 H23A 108.9
H23B C23 H23A 107.7
O8 C24 C23 106.2(8)
O8 C24 H24B 110.5
C23 C24 H24B 110.5
O8 C24 H24A 110.5
C23 C24 H24A 110.5
H24B C24 H24A 108.7
C26 C25 H25B 109.5
C26 C25 H25C 109.5
H25B C25 H25C 109.5
C26 C25 H25A 109.5
H25B C25 H25A 109.5
H25C C25 H25A 109.5
C25 C26 C27 114.9(5)
C25 C26 C3 113.4(5)
C27 C26 C3 105.9(4)
C25 C26 C36 112.7(5)
C27 C26 C36 106.0(4)
C3 C26 C36 102.8(5)
C28 C27 C32 119.7(6)
C28 C27 C26 126.7(5)
C32 C27 C26 113.6(5)
C27 C28 C29 120.1(6)
C27 C28 H28 120.0
C29 C28 H28 120.0
C30 C29 C28 119.3(6)
C30 C29 H29 120.3
C28 C29 H29 120.3
C31 C30 C29 119.8(6)
C31 C30 H30 120.1
C29 C30 H30 120.1
C32 C31 C30 121.8(6)
C32 C31 H31 119.1
C30 C31 H31 119.1
C31 C32 C27 119.3(6)
C31 C32 C33 127.1(5)
C27 C32 C33 113.4(5)
C32 C33 C2 106.4(5)
C32 C33 C34 115.4(5)
C2 C33 C34 112.7(5)
C32 C33 C35 105.0(4)
C2 C33 C35 103.2(5)
C34 C33 C35 113.1(5)
C33 C34 H34A 109.5
C33 C34 H34C 109.5
H34A C34 H34C 109.5
C33 C34 H34B 109.5
H34A C34 H34B 109.5
H34C C34 H34B 109.5
C40 C35 C36 121.2(5)
C40 C35 C33 125.1(5)
C36 C35 C33 113.5(5)
C35 C36 C37 119.7(5)
C35 C36 C26 113.9(5)
C37 C36 C26 126.3(5)
C38 C37 C36 118.2(5)
C38 C37 H37 120.9
C36 C37 H37 120.9
C37 C38 O9 124.5(5)
C37 C38 C39 122.0(5)
O9 C38 C39 113.5(5)
O16 C39 C40 125.2(4)
O16 C39 C38 115.2(4)
C40 C39 C38 119.5(5)
C35 C40 C39 119.3(5)
C35 C40 H40 120.4
C39 C40 H40 120.4
O9 C41 C42 106.6(4)
O9 C41 H41B 110.4
C42 C41 H41B 110.4
O9 C41 H41A 110.4
C42 C41 H41A 110.4
H41B C41 H41A 108.6
O10 C42 C41 110.0(4)
O10 C42 H42A 109.7
C41 C42 H42A 109.7
O10 C42 H42B 109.7
C41 C42 H42B 109.7
H42A C42 H42B 108.2
O10 C43 C44 109.4(4)
O10 C43 H43B 109.8
C44 C43 H43B 109.8
O10 C43 H43A 109.8
C44 C43 H43A 109.8
H43B C43 H43A 108.2
O11 C44 C43 106.9(4)
O11 C44 H44B 110.3
C43 C44 H44B 110.3
O11 C44 H44A 110.3
C43 C44 H44A 110.3
H44B C44 H44A 108.6
O11 C45 C46 112.2(5)
O11 C45 H45B 109.2
C46 C45 H45B 109.2
O11 C45 H45A 109.2
C46 C45 H45A 109.2
H45B C45 H45A 107.9
O12 C46 C45 108.4(5)
O12 C46 H46A 110.0
C45 C46 H46A 110.0
O12 C46 H46B 110.0
C45 C46 H46B 110.0
H46A C46 H46B 108.4
C48 C47 O12 125.6(5)
C48 C47 C56 120.4(5)
O12 C47 C56 113.8(5)
C47 C48 C49 121.9(5)
C47 C48 H48 119.1
C49 C48 H48 119.1
C50 C49 C54 119.4(5)
C50 C49 C48 122.5(5)
C54 C49 C48 118.1(5)
C49 C50 C16 120.9(5)
C49 C50 C51 118.9(5)
C16 C50 C51 120.2(5)
C50 C51 H51C 109.5
C50 C51 H51B 109.5
H51C C51 H51B 109.5
C50 C51 H51A 109.5
H51C C51 H51A 109.5
H51B C51 H51A 109.5
C15 C52 C54 118.2(5)
C15 C52 C53 125.1(5)
C54 C52 C53 116.5(5)
C52 C53 H53A 109.5
C52 C53 H53B 109.5
H53A C53 H53B 109.5
C52 C53 H53C 109.5
H53A C53 H53C 109.5
H53B C53 H53C 109.5
C52 C54 C55 122.4(5)
C52 C54 C49 120.5(5)
C55 C54 C49 117.0(5)
C56 C55 C54 123.8(5)
C56 C55 H55 118.1
C54 C55 H55 118.1
C55 C56 O13 127.2(5)
C55 C56 C47 118.7(5)
O13 C56 C47 114.1(5)
O13 C57 C58 108.1(5)
O13 C57 H57B 110.1
C58 C57 H57B 110.1
O13 C57 H57A 110.1
C58 C57 H57A 110.1
H57B C57 H57A 108.4
O14 C58 C57 105.8(5)
O14 C58 H58B 110.6
C57 C58 H58B 110.6
O14 C58 H58A 110.6
C57 C58 H58A 110.6
H58B C58 H58A 108.7
O14 C59 C60 108.3(5)
O14 C59 H59A 110.0
C60 C59 H59A 110.0
O14 C59 H59B 110.0
C60 C59 H59B 110.0
H59A C59 H59B 108.4
O15 C60 C59 113.9(5)
O15 C60 H60B 108.8
C59 C60 H60B 108.8
O15 C60 H60A 108.8
C59 C60 H60A 108.8
H60B C60 H60A 107.7
O15 C61 C62 114.1(5)
O15 C61 H61B 108.7
C62 C61 H61B 108.7
O15 C61 H61A 108.7
C62 C61 H61A 108.7
H61B C61 H61A 107.6
O16 C62 C61 106.9(4)
O16 C62 H62A 110.3
C61 C62 H62A 110.3
O16 C62 H62B 110.3
C61 C62 H62B 110.3
H62A C62 H62B 108.6
C68 C63 C64 122.2(5)
C68 C63 H63 118.9
C64 C63 H63 118.9
C65 C64 C63 118.4(5)
C65 C64 C88 120.0(5)
C63 C64 C88 121.6(5)
C95 C65 C64 119.8(5)
C95 C65 C66 121.9(5)
C64 C65 C66 118.3(5)
C67 C66 C65 120.6(5)
C67 C66 H66 119.7
C65 C66 H66 119.7
O17 C67 C66 125.3(5)
O17 C67 C68 115.3(5)
C66 C67 C68 119.4(5)
C63 C68 O24 126.4(5)
C63 C68 C67 120.3(5)
O24 C68 C67 113.2(5)
O17 C69 C70 107.5(5)
O17 C69 H69A 110.2
C70 C69 H69A 110.2
O17 C69 H69B 110.2
C70 C69 H69B 110.2
H69A C69 H69B 108.5
O18 C70 C69 107.4(6)
O18 C70 H70B 110.2
C69 C70 H70B 110.2
O18 C70 H70A 110.2
C69 C70 H70A 110.2
H70B C70 H70A 108.5
O18 C71 C72 106.6(6)
O18 C71 H71A 110.4
C72 C71 H71A 110.4
O18 C71 H71B 110.4
C72 C71 H71B 110.4
H71A C71 H71B 108.6
O19 C72 C71 108.1(5)
O19 C72 H72B 110.1
C71 C72 H72B 110.1
O19 C72 H72A 110.1
C71 C72 H72A 110.1
H72B C72 H72A 108.4
O19 C73 C74 111.1(5)
O19 C73 H73A 109.4
C74 C73 H73A 109.4
O19 C73 H73B 109.4
C74 C73 H73B 109.4
H73A C73 H73B 108.0
O20 C74 C73 106.1(4)
O20 C74 H74A 110.5
C73 C74 H74A 110.5
O20 C74 H74B 110.5
C73 C74 H74B 110.5
H74A C74 H74B 108.7
O20 C75 C76 126.8(5)
O20 C75 C80 115.3(5)
C76 C75 C80 117.8(5)
C77 C76 C75 121.3(5)
C77 C76 H76 119.3
C75 C76 H76 119.3
C76 C77 C78 120.7(5)
C76 C77 C106 126.1(5)
C78 C77 C106 113.2(4)
C79 C78 C77 120.5(5)
C79 C78 C114 124.2(5)
C77 C78 C114 115.3(5)
C78 C79 C80 120.1(5)
C78 C79 H79 120.0
C80 C79 H79 120.0
O21 C80 C79 126.7(5)
O21 C80 C75 113.8(5)
C79 C80 C75 119.5(5)
O21 C81 C82 108.0(5)
O21 C81 H81B 110.1
C82 C81 H81B 110.1
O21 C81 H81A 110.1
C82 C81 H81A 110.1
H81B C81 H81A 108.4
O22 C82 C81 110.4(5)
O22 C82 H82A 109.6
C81 C82 H82A 109.6
O22 C82 H82B 109.6
C81 C82 H82B 109.6
H82A C82 H82B 108.1
O22 C83 C84 108.5(5)
O22 C83 H83B 110.0
C84 C83 H83B 110.0
O22 C83 H83A 110.0
C84 C83 H83A 110.0
H83B C83 H83A 108.4
O23 C84 C83 107.7(5)
O23 C84 H84B 110.2
C83 C84 H84B 110.2
O23 C84 H84A 110.2
C83 C84 H84A 110.2
H84B C84 H84A 108.5
O23 C85 C86 113.5(5)
O23 C85 H85B 108.9
C86 C85 H85B 108.9
O23 C85 H85A 108.9
C86 C85 H85A 108.9
H85B C85 H85A 107.7
O24 C86 C85 108.7(5)
O24 C86 H86B 109.9
C85 C86 H86B 109.9
O24 C86 H86A 109.9
C85 C86 H86A 109.9
H86B C86 H86A 108.3
C88 C87 H87A 109.5
C88 C87 H87B 109.5
H87A C87 H87B 109.5
C88 C87 H87C 109.5
H87A C87 H87C 109.5
H87B C87 H87C 109.5
C89 C88 C64 119.1(5)
C89 C88 C87 120.8(5)
C64 C88 C87 120.1(5)
C88 C89 C90 121.1(5)
C88 C89 C94 119.8(5)
C90 C89 C94 119.1(5)
C91 C90 C89 122.5(6)
C91 C90 H90 118.7
C89 C90 H90 118.7
O32 C91 C90 127.2(6)
O32 C91 C92 114.1(5)
C90 C91 C92 118.5(6)
O25 C92 C93 125.4(5)
O25 C92 C91 114.2(5)
C93 C92 C91 120.1(5)
C92 C93 C94 122.9(6)
C92 C93 H93 118.6
C94 C93 H93 118.6
C95 C94 C93 122.1(5)
C95 C94 C89 121.2(5)
C93 C94 C89 116.7(5)
C94 C95 C65 119.3(5)
C94 C95 C96 120.0(5)
C65 C95 C96 120.7(5)
C95 C96 H96C 109.5
C95 C96 H96B 109.5
H96C C96 H96B 109.5
C95 C96 H96A 109.5
H96C C96 H96A 109.5
H96B C96 H96A 109.5
O25 C97 C98 108.6(5)
O25 C97 H97B 110.0
C98 C97 H97B 110.0
O25 C97 H97A 110.0
C98 C97 H97A 110.0
H97B C97 H97A 108.4
O26 C98 C97 112.9(5)
O26 C98 H98A 109.0
C97 C98 H98A 109.0
O26 C98 H98B 109.0
C97 C98 H98B 109.0
H98A C98 H98B 107.8
O26 C99 C100 108.1(6)
O26 C99 H99B 110.1
C100 C99 H99B 110.1
O26 C99 H99A 110.1
C100 C99 H99A 110.1
H99B C99 H99A 108.4
O27 C100 C99 110.0(5)
O27 C100 H10A 109.7
C99 C100 H10A 109.7
O27 C100 H10B 109.7
C99 C100 H10B 109.7
H10A C100 H10B 108.2
O27 C101 C102 110.1(6)
O27 C101 H10D 109.6
C102 C101 H10D 109.6
O27 C101 H10C 109.6
C102 C101 H10C 109.6
H10D C101 H10C 108.2
O28 C102 C101 106.3(6)
O28 C102 H10F 110.5
C101 C102 H10F 110.5
O28 C102 H10E 110.5
C101 C102 H10E 110.5
H10F C102 H10E 108.7
C118 C103 O28 115.0(6)
C118 C103 C104 120.3(6)
O28 C103 C104 124.7(6)
C103 C104 C105 118.2(6)
C103 C104 H10 120.9
C105 C104 H10 120.9
C116 C105 C104 120.1(6)
C116 C105 C106 114.8(5)
C104 C105 C106 124.9(5)
C108 C106 C107 115.2(5)
C108 C106 C105 106.5(5)
C107 C106 C105 114.4(5)
C108 C106 C77 104.6(4)
C107 C106 C77 112.1(5)
C105 C106 C77 103.0(5)
C106 C107 H10H 109.5
C106 C107 H10I 109.5
H10H C107 H10I 109.5
C106 C107 H10G 109.5
H10H C107 H10G 109.5
H10I C107 H10G 109.5
C109 C108 C113 118.9(6)
C109 C108 C106 127.8(6)
C113 C108 C106 113.3(5)
C108 C109 C110 118.8(6)
C108 C109 H10J 120.6
C110 C109 H10J 120.6
C111 C110 C109 123.5(7)
C111 C110 H11 118.3
C109 C110 H11 118.3
C110 C111 C112 119.5(7)
C110 C111 H11A 120.3
C112 C111 H11A 120.3
C111 C112 C113 119.9(6)
C111 C112 H11B 120.1
C113 C112 H11B 120.1
C112 C113 C108 119.3(6)
C112 C113 C114 126.2(5)
C108 C113 C114 114.4(5)
C115 C114 C78 114.7(5)
C115 C114 C113 114.2(5)
C78 C114 C113 105.7(5)
C115 C114 C116 114.9(5)
C78 C114 C116 103.6(4)
C113 C114 C116 102.4(5)
C114 C115 H11C 109.5
C114 C115 H11E 109.5
H11C C115 H11E 109.5
C114 C115 H11D 109.5
H11C C115 H11D 109.5
H11E C115 H11D 109.5
C105 C116 C117 121.1(6)
C105 C116 C114 114.4(5)
C117 C116 C114 124.5(5)
C118 C117 C116 118.6(6)
C118 C117 H11F 120.7
C116 C117 H11F 120.7
O29 C118 C117 124.8(6)
O29 C118 C103 113.4(6)
C117 C118 C103 121.5(6)
C123 C124 O32 110.5(8)
C126 C125 N1 122.8(5)
C126 C125 H12 118.6
N1 C125 H12 118.6
C125 C126 C127 117.7(5)
C125 C126 H12K 121.1
C127 C126 H12K 121.1
C128 C127 C126 121.2(5)
C128 C127 H12L 119.4
C126 C127 H12L 119.4
C127 C128 C129 118.0(5)
C127 C128 H12M 121.0
C129 C128 H12M 121.0
N1 C129 C128 120.4(5)
N1 C129 C130 118.0(5)
C128 C129 C130 121.6(5)
C131 C130 N2 120.3(5)
C131 C130 C129 122.7(5)
N2 C130 C129 116.9(5)
C130 C131 C132 121.2(6)
C130 C131 H13 119.4
C132 C131 H13 119.4
C131 C132 C133 118.0(7)
C131 C132 H13A 121.0
C133 C132 H13A 121.0
C132 C133 C134 118.6(7)
C132 C133 H13B 120.7
C134 C133 H13B 120.7
N2 C134 C133 122.7(6)
N2 C134 H13C 118.7
C133 C134 H13C 118.7
C136 C135 N2 109.5(5)
C136 C135 H13D 109.8
N2 C135 H13D 109.8
C136 C135 H13E 109.8
N2 C135 H13E 109.8
H13D C135 H13E 108.2
C135 C136 N1 107.3(5)
C135 C136 H13G 110.2
N1 C136 H13G 110.2
C135 C136 H13F 110.2
N1 C136 H13F 110.2
H13G C136 H13F 108.5
C138 C137 N3 120.5(6)
C138 C137 H13H 119.7
N3 C137 H13H 119.7
C137 C138 C139 121.1(6)
C137 C138 H13I 119.4
C139 C138 H13I 119.4
C140 C139 C138 116.0(6)
C140 C139 H13J 122.0
C138 C139 H13J 122.0
C141 C140 C139 121.8(6)
C141 C140 H14A 119.1
C139 C140 H14A 119.1
N3 C141 C140 119.1(5)
N3 C141 C142 117.6(5)
C140 C141 C142 123.3(5)
N4 C142 C143 120.3(6)
N4 C142 C141 119.7(5)
C143 C142 C141 120.0(5)
C144 C143 C142 117.8(6)
C144 C143 H14B 121.1
C142 C143 H14B 121.1
C143 C144 C145 121.5(6)
C143 C144 H14C 119.2
C145 C144 H14C 119.2
C146 C145 C144 118.9(7)
C146 C145 H14D 120.5
C144 C145 H14D 120.5
C145 C146 N4 121.6(7)
C145 C146 H14E 119.2
N4 C146 H14E 119.2
C148 C147 N4 108.8(6)
C148 C147 H14F 109.9
N4 C147 H14F 109.9
C148 C147 H14G 109.9
N4 C147 H14G 109.9
H14F C147 H14G 108.3
N3 C148 C147 111.5(5)
N3 C148 H14I 109.3
C147 C148 H14I 109.3
N3 C148 H14H 109.3
C147 C148 H14H 109.3
H14I C148 H14H 108.0
C123 O31 C122 114.8(13)
O31 C122 C121 157.2(12)
O31 C122 H12A 97.0
C121 C122 H12A 97.0
O31 C122 H12B 97.0
C121 C122 H12B 97.0
H12A C122 H12B 103.5
O30 C120 C119 122.4(12)
O30 C120 H12D 106.7
C119 C120 H12D 106.7
O30 C120 H12C 106.7
C119 C120 H12C 106.7
H12D C120 H12C 106.6
O31 C123 C124 121.5(12)
O31 C123 H12F 107.0
C124 C123 H12F 107.0
O31 C123 H12E 107.0
C124 C123 H12E 107.0
H12F C123 H12E 106.7
O30 C121 C122 111.9(11)
O30 C121 H12G 109.2
C122 C121 H12G 109.2
O30 C121 H12H 109.2
C122 C121 H12H 109.2
H12G C121 H12H 107.9
O29 C119 C120 102.3(10)
O29 C119 H11G 111.3
C120 C119 H11G 111.3
O29 C119 H11H 111.3
C120 C119 H11H 111.3
H11G C119 H11H 109.2
C121 O30 C120 112.2(11)

loop_
_geom_bond_atom_site_label_1
_geom_bond_atom_site_label_2
_geom_bond_distance
P1 F6 1.571(5)
P1 F3 1.579(5)
P1 F4 1.581(5)
P1 F5 1.588(5)
P1 F1 1.591(5)
P1 F2 1.600(5)
P2 F9 1.580(5)
P2 F11 1.584(5)
P2 F7 1.590(4)
P2 F8 1.591(5)
P2 F10 1.597(5)
P2 F12 1.604(4)
P3 F17 1.579(5)
P3 F15 1.583(5)
P3 F16 1.584(4)
P3 F14 1.596(4)
P3 F18 1.600(5)
P3 F13 1.604(4)
P4 F21 1.565(5)
P4 F23 1.585(5)
P4 F19 1.598(5)
P4 F22 1.600(4)
P4 F20 1.613(4)
P4 F24 1.615(5)
O1 C6 1.393(7)
O1 C7 1.453(7)
O2 C9 1.412(7)
O2 C8 1.444(8)
O3 C10 1.424(7)
O3 C11 1.447(8)
O4 C13 1.371(7)
O4 C12 1.408(7)
O5 C18 1.392(7)
O5 C19 1.446(7)
O6 C20 1.428(10)
O6 C21 1.439(9)
O7 C22 1.323(9)
O7 C23 1.405(12)
O8 C24 1.350(8)
O8 C5 1.382(7)
O9 C38 1.398(6)
O9 C41 1.435(6)
O10 C42 1.425(7)
O10 C43 1.432(6)
O11 C45 1.439(7)
O11 C44 1.439(6)
O12 C47 1.366(6)
O12 C46 1.434(6)
O13 C56 1.372(7)
O13 C57 1.414(7)
O14 C59 1.418(6)
O14 C58 1.451(8)
O15 C61 1.432(6)
O15 C60 1.455(7)
O16 C39 1.370(6)
O16 C62 1.426(6)
O17 C67 1.368(6)
O17 C69 1.462(7)
O18 C70 1.443(8)
O18 C71 1.449(8)
O19 C72 1.432(7)
O19 C73 1.456(8)
O20 C75 1.351(6)
O20 C74 1.464(6)
O21 C80 1.358(6)
O21 C81 1.422(6)
O22 C82 1.425(7)
O22 C83 1.443(7)
O23 C85 1.437(7)
O23 C84 1.439(7)
O24 C68 1.370(6)
O24 C86 1.418(6)
O25 C92 1.357(6)
O25 C97 1.461(7)
O26 C98 1.434(8)
O26 C99 1.443(7)
O27 C101 1.413(8)
O27 C100 1.416(7)
O28 C103 1.386(7)
O28 C102 1.416(9)
O29 C119 1.284(11)
O29 C118 1.366(8)
O32 C91 1.323(7)
O32 C124 1.484(8)
N1 C129 1.359(7)
N1 C125 1.360(7)
N1 C136 1.496(7)
N2 C134 1.320(7)
N2 C130 1.363(7)
N2 C135 1.461(7)
N3 C141 1.341(7)
N3 C137 1.353(7)
N3 C148 1.468(8)
N4 C142 1.349(8)
N4 C146 1.380(8)
N4 C147 1.479(8)
C1 C2 1.373(7)
C1 C6 1.378(8)
C1 H1 0.9500
C2 C3 1.395(7)
C2 C33 1.536(8)
C3 C4 1.439(8)
C3 C26 1.537(7)
C4 C5 1.379(8)
C4 H4 0.9500
C5 C6 1.406(8)
C7 C8 1.517(8)
C7 H7A 0.9900
C7 H7B 0.9900
C8 H8B 0.9900
C8 H8A 0.9900
C9 C10 1.548(9)
C9 H9A 0.9900
C9 H9B 0.9900
C10 H10L 0.9900
C10 H10K 0.9900
C11 C12 1.530(8)
C11 H11I 0.9900
C11 H11J 0.9900
C12 H12I 0.9900
C12 H12J 0.9900
C13 C14 1.359(8)
C13 C18 1.460(8)
C14 C15 1.414(7)
C14 H14 0.9500
C15 C52 1.392(8)
C15 C16 1.441(8)
C16 C17 1.386(8)
C16 C50 1.416(7)
C17 C18 1.359(8)
C17 H17 0.9500
C19 C20 1.535(10)
C19 H19B 0.9900
C19 H19A 0.9900
C20 H20A 0.9900
C20 H20B 0.9900
C21 C22 1.542(12)
C21 H21B 0.9900
C21 H21A 0.9900
C22 H22A 0.9900
C22 H22B 0.9900
C23 C24 1.482(12)
C23 H23B 0.9900
C23 H23A 0.9900
C24 H24B 0.9900
C24 H24A 0.9900
C25 C26 1.495(7)
C25 H25B 0.9800
C25 H25C 0.9800
C25 H25A 0.9800
C26 C27 1.501(8)
C26 C36 1.560(8)
C27 C28 1.372(8)
C27 C32 1.440(7)
C28 C29 1.436(9)
C28 H28 0.9500
C29 C30 1.401(9)
C29 H29 0.9500
C30 C31 1.382(9)
C30 H30 0.9500
C31 C32 1.375(8)
C31 H31 0.9500
C32 C33 1.509(8)
C33 C34 1.551(7)
C33 C35 1.555(7)
C34 H34A 0.9800
C34 H34C 0.9800
C34 H34B 0.9800
C35 C40 1.380(8)
C35 C36 1.388(7)
C36 C37 1.432(7)
C37 C38 1.359(8)
C37 H37 0.9500
C38 C39 1.407(7)
C39 C40 1.396(7)
C40 H40 0.9500
C41 C42 1.478(7)
C41 H41B 0.9900
C41 H41A 0.9900
C42 H42A 0.9900
C42 H42B 0.9900
C43 C44 1.524(8)
C43 H43B 0.9900
C43 H43A 0.9900
C44 H44B 0.9900
C44 H44A 0.9900
C45 C46 1.511(7)
C45 H45B 0.9900
C45 H45A 0.9900
C46 H46A 0.9900
C46 H46B 0.9900
C47 C48 1.341(8)
C47 C56 1.475(8)
C48 C49 1.468(7)
C48 H48 0.9500
C49 C50 1.385(8)
C49 C54 1.462(7)
C50 C51 1.561(8)
C51 H51C 0.9800
C51 H51B 0.9800
C51 H51A 0.9800
C52 C54 1.409(7)
C52 C53 1.505(8)
C53 H53A 0.9800
C53 H53B 0.9800
C53 H53C 0.9800
C54 C55 1.436(7)
C55 C56 1.358(7)
C55 H55 0.9500
C57 C58 1.461(8)
C57 H57B 0.9900
C57 H57A 0.9900
C58 H58B 0.9900
C58 H58A 0.9900
C59 C60 1.475(8)
C59 H59A 0.9900
C59 H59B 0.9900
C60 H60B 0.9900
C60 H60A 0.9900
C61 C62 1.491(8)
C61 H61B 0.9900
C61 H61A 0.9900
C62 H62A 0.9900
C62 H62B 0.9900
C63 C68 1.361(8)
C63 C64 1.421(7)
C63 H63 0.9500
C64 C65 1.415(8)
C64 C88 1.423(8)
C65 C95 1.407(7)
C65 C66 1.464(8)
C66 C67 1.376(7)
C66 H66 0.9500
C67 C68 1.419(8)
C69 C70 1.498(9)
C69 H69A 0.9900
C69 H69B 0.9900
C70 H70B 0.9900
C70 H70A 0.9900
C71 C72 1.493(10)
C71 H71A 0.9900
C71 H71B 0.9900
C72 H72B 0.9900
C72 H72A 0.9900
C73 C74 1.500(8)
C73 H73A 0.9900
C73 H73B 0.9900
C74 H74A 0.9900
C74 H74B 0.9900
C75 C76 1.412(7)
C75 C80 1.432(7)
C76 C77 1.339(7)
C76 H76 0.9500
C77 C78 1.393(7)
C77 C106 1.586(7)
C78 C79 1.376(7)
C78 C114 1.532(8)
C79 C80 1.388(7)
C79 H79 0.9500
C81 C82 1.477(8)
C81 H81B 0.9900
C81 H81A 0.9900
C82 H82A 0.9900
C82 H82B 0.9900
C83 C84 1.505(9)
C83 H83B 0.9900
C83 H83A 0.9900
C84 H84B 0.9900
C84 H84A 0.9900
C85 C86 1.496(8)
C85 H85B 0.9900
C85 H85A 0.9900
C86 H86B 0.9900
C86 H86A 0.9900
C87 C88 1.511(8)
C87 H87A 0.9800
C87 H87B 0.9800
C87 H87C 0.9800
C88 C89 1.382(8)
C89 C90 1.427(8)
C89 C94 1.435(8)
C90 C91 1.377(8)
C90 H90 0.9500
C91 C92 1.418(8)
C92 C93 1.381(8)
C93 C94 1.426(8)
C93 H93 0.9500
C94 C95 1.367(8)
C95 C96 1.544(7)
C96 H96C 0.9800
C96 H96B 0.9800
C96 H96A 0.9800
C97 C98 1.485(8)
C97 H97B 0.9900
C97 H97A 0.9900
C98 H98A 0.9900
C98 H98B 0.9900
C99 C100 1.470(9)
C99 H99B 0.9900
C99 H99A 0.9900
C100 H10A 0.9900
C100 H10B 0.9900
C101 C102 1.529(9)
C101 H10D 0.9900
C101 H10C 0.9900
C102 H10F 0.9900
C102 H10E 0.9900
C103 C118 1.382(9)
C103 C104 1.391(9)
C104 C105 1.412(7)
C104 H10 0.9500
C105 C116 1.375(8)
C105 C106 1.541(8)
C106 C108 1.508(8)
C106 C107 1.525(7)
C107 H10H 0.9800
C107 H10I 0.9800
C107 H10G 0.9800
C108 C109 1.349(8)
C108 C113 1.436(8)
C109 C110 1.429(9)
C109 H10J 0.9500
C110 C111 1.300(9)
C110 H11 0.9500
C111 C112 1.392(9)
C111 H11A 0.9500
C112 C113 1.402(8)
C112 H11B 0.9500
C113 C114 1.545(8)
C114 C115 1.494(7)
C114 C116 1.572(8)
C115 H11C 0.9800
C115 H11E 0.9800
C115 H11D 0.9800
C116 C117 1.388(8)
C117 C118 1.371(8)
C117 H11F 0.9500
C124 C123 1.450(12)
C125 C126 1.349(8)
C125 H12 0.9500
C126 C127 1.397(8)
C126 H12K 0.9500
C127 C128 1.390(8)
C127 H12L 0.9500
C128 C129 1.395(7)
C128 H12M 0.9500
C129 C130 1.499(7)
C130 C131 1.351(9)
C131 C132 1.378(8)
C131 H13 0.9500
C132 C133 1.379(9)
C132 H13A 0.9500
C133 C134 1.380(9)
C133 H13B 0.9500
C134 H13C 0.9500
C135 C136 1.455(8)
C135 H13D 0.9900
C135 H13E 0.9900
C136 H13G 0.9900
C136 H13F 0.9900
C137 C138 1.345(9)
C137 H13H 0.9500
C138 C139 1.398(8)
C138 H13I 0.9500
C139 C140 1.395(8)
C139 H13J 0.9500
C140 C141 1.366(8)
C140 H14A 0.9500
C141 C142 1.510(8)
C142 C143 1.384(8)
C143 C144 1.370(8)
C143 H14B 0.9500
C144 C145 1.378(9)
C144 H14C 0.9500
C145 C146 1.313(9)
C145 H14D 0.9500
C146 H14E 0.9500
C147 C148 1.470(9)
C147 H14F 0.9900
C147 H14G 0.9900
C148 H14I 0.9900
C148 H14H 0.9900
O31 C123 1.383(12)
O31 C122 1.561(12)
C122 C121 1.642(14)
C122 H12A 0.9900
C122 H12B 0.9900
C120 O30 1.490(11)
C120 C119 1.633(13)
C120 H12D 0.9900
C120 H12C 0.9900
C123 H12F 0.9900
C123 H12E 0.9900
C121 O30 1.482(12)
C121 H12G 0.9900
C121 H12H 0.9900
C119 H11G 0.9900
C119 H11H 0.9900

loop_
_geom_torsion_atom_site_label_1
_geom_torsion_atom_site_label_2
_geom_torsion_atom_site_label_3
_geom_torsion_atom_site_label_4
_geom_torsion
C6 C1 C2 C3 0.9(9)
C6 C1 C2 C33 177.0(6)
C1 C2 C3 C4 -4.1(9)
C33 C2 C3 C4 179.5(5)
C1 C2 C3 C26 175.8(6)
C33 C2 C3 C26 -0.7(8)
C2 C3 C4 C5 2.6(9)
C26 C3 C4 C5 -177.2(6)
C3 C4 C5 O8 172.3(6)
C3 C4 C5 C6 1.9(10)
C24 O8 C5 C4 -1.2(11)
C24 O8 C5 C6 169.9(7)
C2 C1 C6 O1 -178.9(6)
C2 C1 C6 C5 3.6(10)
C7 O1 C6 C1 12.3(9)
C7 O1 C6 C5 -170.1(5)
C4 C5 C6 C1 -5.1(10)
O8 C5 C6 C1 -176.6(6)
C4 C5 C6 O1 177.2(6)
O8 C5 C6 O1 5.7(8)
C6 O1 C7 C8 179.4(5)
C9 O2 C8 C7 -175.5(5)
O1 C7 C8 O2 75.0(6)
C8 O2 C9 C10 -173.9(5)
C11 O3 C10 C9 -169.8(5)
O2 C9 C10 O3 71.8(6)
C10 O3 C11 C12 81.9(7)
C13 O4 C12 C11 179.1(5)
O3 C11 C12 O4 -79.1(7)
C12 O4 C13 C14 -1.3(10)
C12 O4 C13 C18 -176.1(5)
O4 C13 C14 C15 179.9(6)
C18 C13 C14 C15 -5.6(10)
C13 C14 C15 C52 179.0(6)
C13 C14 C15 C16 -0.4(9)
C52 C15 C16 C17 -175.5(6)
C14 C15 C16 C17 3.9(9)
C52 C15 C16 C50 2.8(9)
C14 C15 C16 C50 -177.8(6)
C50 C16 C17 C18 -179.2(6)
C15 C16 C17 C18 -1.1(10)
C16 C17 C18 O5 174.8(6)
C16 C17 C18 C13 -5.0(10)
C19 O5 C18 C17 -2.3(10)
C19 O5 C18 C13 177.6(6)
C14 C13 C18 C17 8.4(10)
O4 C13 C18 C17 -176.4(6)
C14 C13 C18 O5 -171.5(6)
O4 C13 C18 O5 3.7(8)
C18 O5 C19 C20 -158.3(6)
C21 O6 C20 C19 173.7(6)
O5 C19 C20 O6 70.4(8)
C20 O6 C21 C22 -161.3(7)
C23 O7 C22 C21 172.6(7)
O6 C21 C22 O7 67.9(8)
C22 O7 C23 C24 103.7(10)
C5 O8 C24 C23 -171.5(7)
O7 C23 C24 O8 -64.5(11)
C2 C3 C26 C25 178.7(5)
C4 C3 C26 C25 -1.4(9)
C2 C3 C26 C27 -54.4(6)
C4 C3 C26 C27 125.5(6)
C2 C3 C26 C36 56.7(6)
C4 C3 C26 C36 -123.4(6)
C25 C26 C27 C28 2.9(8)
C3 C26 C27 C28 -123.2(6)
C36 C26 C27 C28 128.0(6)
C25 C26 C27 C32 -177.7(5)
C3 C26 C27 C32 56.2(6)
C36 C26 C27 C32 -52.6(6)
C32 C27 C28 C29 0.2(8)
C26 C27 C28 C29 179.6(5)
C27 C28 C29 C30 -1.2(8)
C28 C29 C30 C31 1.5(8)
C29 C30 C31 C32 -0.8(9)
C30 C31 C32 C27 -0.1(8)
C30 C31 C32 C33 -175.8(5)
C28 C27 C32 C31 0.4(8)
C26 C27 C32 C31 -179.0(5)
C28 C27 C32 C33 176.6(5)
C26 C27 C32 C33 -2.8(6)
C31 C32 C33 C2 123.9(6)
C27 C32 C33 C2 -51.9(6)
C31 C32 C33 C34 -1.9(8)
C27 C32 C33 C34 -177.8(4)
C31 C32 C33 C35 -127.1(6)
C27 C32 C33 C35 57.0(6)
C1 C2 C33 C32 -122.1(6)
C3 C2 C33 C32 54.3(6)
C1 C2 C33 C34 5.4(9)
C3 C2 C33 C34 -178.3(5)
C1 C2 C33 C35 127.8(6)
C3 C2 C33 C35 -55.9(7)
C32 C33 C35 C40 119.8(6)
C2 C33 C35 C40 -129.0(6)
C34 C33 C35 C40 -6.9(8)
C32 C33 C35 C36 -55.5(6)
C2 C33 C35 C36 55.8(6)
C34 C33 C35 C36 177.9(5)
C40 C35 C36 C37 3.6(9)
C33 C35 C36 C37 179.1(5)
C40 C35 C36 C26 -175.2(5)
C33 C35 C36 C26 0.2(7)
C25 C26 C36 C35 -179.2(5)
C27 C26 C36 C35 54.3(6)
C3 C26 C36 C35 -56.6(6)
C25 C26 C36 C37 2.1(9)
C27 C26 C36 C37 -124.4(6)
C3 C26 C36 C37 124.6(6)
C35 C36 C37 C38 -2.5(9)
C26 C36 C37 C38 176.2(6)
C36 C37 C38 O9 179.1(5)
C36 C37 C38 C39 0.7(9)
C41 O9 C38 C37 4.0(8)
C41 O9 C38 C39 -177.6(5)
C62 O16 C39 C40 -35.3(8)
C62 O16 C39 C38 147.7(5)
C37 C38 C39 O16 177.2(5)
O9 C38 C39 O16 -1.3(7)
C37 C38 C39 C40 0.0(8)
O9 C38 C39 C40 -178.5(5)
C36 C35 C40 C39 -2.9(9)
C33 C35 C40 C39 -177.8(5)
O16 C39 C40 C35 -175.9(5)
C38 C39 C40 C35 1.0(8)
C38 O9 C41 C42 173.8(5)
C43 O10 C42 C41 -169.7(4)
O9 C41 C42 O10 69.8(6)
C42 O10 C43 C44 -176.5(4)
C45 O11 C44 C43 -175.7(4)
O10 C43 C44 O11 67.5(5)
C44 O11 C45 C46 87.4(6)
C47 O12 C46 C45 170.0(5)
O11 C45 C46 O12 -76.5(6)
C46 O12 C47 C48 1.7(9)
C46 O12 C47 C56 -174.6(5)
O12 C47 C48 C49 -176.2(5)
C56 C47 C48 C49 -0.1(9)
C47 C48 C49 C50 177.1(6)
C47 C48 C49 C54 0.6(9)
C54 C49 C50 C16 2.8(9)
C48 C49 C50 C16 -173.7(6)
C54 C49 C50 C51 -176.4(6)
C48 C49 C50 C51 7.1(9)
C17 C16 C50 C49 172.1(6)
C15 C16 C50 C49 -6.1(9)
C17 C16 C50 C51 -8.7(9)
C15 C16 C50 C51 173.1(6)
C14 C15 C52 C54 -175.6(6)
C16 C15 C52 C54 3.8(9)
C14 C15 C52 C53 -1.3(10)
C16 C15 C52 C53 178.1(6)
C15 C52 C54 C55 176.3(6)
C53 C52 C54 C55 1.5(9)
C15 C52 C54 C49 -7.2(9)
C53 C52 C54 C49 178.1(6)
C50 C49 C54 C52 4.0(9)
C48 C49 C54 C52 -179.4(6)
C50 C49 C54 C55 -179.2(5)
C48 C49 C54 C55 -2.6(8)
C52 C54 C55 C56 -178.6(6)
C49 C54 C55 C56 4.7(9)
C54 C55 C56 O13 174.3(5)
C54 C55 C56 C47 -4.3(9)
C57 O13 C56 C55 -5.7(9)
C57 O13 C56 C47 172.9(5)
C48 C47 C56 C55 1.9(9)
O12 C47 C56 C55 178.4(5)
C48 C47 C56 O13 -176.8(5)
O12 C47 C56 O13 -0.3(7)
C56 O13 C57 C58 -153.7(5)
C59 O14 C58 C57 -166.1(5)
O13 C57 C58 O14 73.5(6)
C58 O14 C59 C60 -170.5(5)
C61 O15 C60 C59 -71.6(6)
O14 C59 C60 O15 87.9(6)
C60 O15 C61 C62 -93.3(6)
C39 O16 C62 C61 -170.4(4)
O15 C61 C62 O16 62.3(7)
C68 C63 C64 C65 -6.7(9)
C68 C63 C64 C88 173.1(6)
C63 C64 C65 C95 -173.2(6)
C88 C64 C65 C95 7.0(9)
C63 C64 C65 C66 6.8(9)
C88 C64 C65 C66 -173.0(6)
C95 C65 C66 C67 -179.7(6)
C64 C65 C66 C67 0.3(9)
C69 O17 C67 C66 -4.5(9)
C69 O17 C67 C68 176.9(5)
C65 C66 C67 O17 173.7(6)
C65 C66 C67 C68 -7.8(9)
C64 C63 C68 O24 -178.6(6)
C64 C63 C68 C67 -0.9(9)
C86 O24 C68 C63 -1.2(9)
C86 O24 C68 C67 -179.0(5)
O17 C67 C68 C63 -173.1(5)
C66 C67 C68 C63 8.2(9)
O17 C67 C68 O24 4.8(8)
C66 C67 C68 O24 -173.8(5)
C67 O17 C69 C70 -163.1(5)
C71 O18 C70 C69 170.3(5)
O17 C69 C70 O18 73.3(6)
C70 O18 C71 C72 -166.3(5)
C73 O19 C72 C71 166.7(5)
O18 C71 C72 O19 64.4(7)
C72 O19 C73 C74 111.1(5)
C75 O20 C74 C73 -174.6(5)
O19 C73 C74 O20 -62.8(6)
C74 O20 C75 C76 -1.5(8)
C74 O20 C75 C80 174.5(5)
O20 C75 C76 C77 175.3(5)
C80 C75 C76 C77 -0.7(8)
C75 C76 C77 C78 0.5(8)
C75 C76 C77 C106 -177.6(5)
C76 C77 C78 C79 0.1(9)
C106 C77 C78 C79 178.4(5)
C76 C77 C78 C114 -177.7(5)
C106 C77 C78 C114 0.7(7)
C77 C78 C79 C80 -0.5(8)
C114 C78 C79 C80 177.1(5)
C81 O21 C80 C79 5.0(8)
C81 O21 C80 C75 -172.8(5)
C78 C79 C80 O21 -177.3(5)
C78 C79 C80 C75 0.3(8)
O20 C75 C80 O21 1.8(7)
C76 C75 C80 O21 178.2(5)
O20 C75 C80 C79 -176.1(5)
C76 C75 C80 C79 0.3(8)
C80 O21 C81 C82 -174.2(5)
C83 O22 C82 C81 -172.0(5)
O21 C81 C82 O22 73.8(6)
C82 O22 C83 C84 -174.9(5)
C85 O23 C84 C83 -173.6(5)
O22 C83 C84 O23 71.0(6)
C84 O23 C85 C86 84.9(6)
C68 O24 C86 C85 177.7(5)
O23 C85 C86 O24 -77.9(6)
C65 C64 C88 C89 0.0(9)
C63 C64 C88 C89 -179.8(6)
C65 C64 C88 C87 178.6(6)
C63 C64 C88 C87 -1.2(9)
C64 C88 C89 C90 175.5(6)
C87 C88 C89 C90 -3.1(9)
C64 C88 C89 C94 -3.4(9)
C87 C88 C89 C94 178.0(6)
C88 C89 C90 C91 -176.8(6)
C94 C89 C90 C91 2.1(9)
C124 O32 C91 C90 -5.0(10)
C124 O32 C91 C92 -179.0(6)
C89 C90 C91 O32 -179.7(6)
C89 C90 C91 C92 -6.0(10)
C97 O25 C92 C93 5.5(9)
C97 O25 C92 C91 -168.1(5)
O32 C91 C92 O25 -5.3(8)
C90 C91 C92 O25 -179.8(6)
O32 C91 C92 C93 -179.2(6)
C90 C91 C92 C93 6.3(10)
O25 C92 C93 C94 -176.0(6)
C91 C92 C93 C94 -2.8(10)
C92 C93 C94 C95 179.4(6)
C92 C93 C94 C89 -1.1(9)
C88 C89 C94 C95 -0.1(9)
C90 C89 C94 C95 -179.1(6)
C88 C89 C94 C93 -179.6(6)
C90 C89 C94 C93 1.5(9)
C93 C94 C95 C65 -173.5(6)
C89 C94 C95 C65 7.1(9)
C93 C94 C95 C96 5.1(9)
C89 C94 C95 C96 -174.3(6)
C64 C65 C95 C94 -10.5(9)
C66 C65 C95 C94 169.5(6)
C64 C65 C95 C96 170.9(6)
C66 C65 C95 C96 -9.1(9)
C92 O25 C97 C98 164.3(5)
C99 O26 C98 C97 88.6(7)
O25 C97 C98 O26 -73.0(7)
C98 O26 C99 C100 -177.6(5)
C101 O27 C100 C99 -172.7(6)
O26 C99 C100 O27 69.0(7)
C100 O27 C101 C102 -174.1(6)
C103 O28 C102 C101 172.7(5)
O27 C101 C102 O28 68.9(8)
C102 O28 C103 C118 -172.2(6)
C102 O28 C103 C104 5.8(10)
C118 C103 C104 C105 -3.1(10)
O28 C103 C104 C105 179.1(6)
C103 C104 C105 C116 0.9(9)
C103 C104 C105 C106 177.6(6)
C116 C105 C106 C108 53.5(7)
C104 C105 C106 C108 -123.4(6)
C116 C105 C106 C107 -178.1(6)
C104 C105 C106 C107 5.0(9)
C116 C105 C106 C77 -56.2(7)
C104 C105 C106 C77 126.9(6)
C76 C77 C106 C108 122.1(6)
C78 C77 C106 C108 -56.1(6)
C76 C77 C106 C107 -3.4(8)
C78 C77 C106 C107 178.4(5)
C76 C77 C106 C105 -126.8(6)
C78 C77 C106 C105 55.0(6)
C107 C106 C108 C109 2.1(8)
C105 C106 C108 C109 130.1(6)
C77 C106 C108 C109 -121.4(6)
C107 C106 C108 C113 -179.7(5)
C105 C106 C108 C113 -51.8(6)
C77 C106 C108 C113 56.7(6)
C113 C108 C109 C110 3.9(8)
C106 C108 C109 C110 -178.1(5)
C108 C109 C110 C111 -2.8(9)
C109 C110 C111 C112 -1.0(10)
C110 C111 C112 C113 3.5(9)
C111 C112 C113 C108 -2.3(8)
C111 C112 C113 C114 -177.8(5)
C109 C108 C113 C112 -1.5(8)
C106 C108 C113 C112 -179.8(5)
C109 C108 C113 C114 174.5(5)
C106 C108 C113 C114 -3.8(6)
C79 C78 C114 C115 1.7(8)
C77 C78 C114 C115 179.3(5)
C79 C78 C114 C113 -125.0(6)
C77 C78 C114 C113 52.6(6)
C79 C78 C114 C116 127.6(6)
C77 C78 C114 C116 -54.7(7)
C112 C113 C114 C115 -2.9(8)
C108 C113 C114 C115 -178.6(5)
C112 C113 C114 C78 124.1(6)
C108 C113 C114 C78 -51.6(6)
C112 C113 C114 C116 -127.7(6)
C108 C113 C114 C116 56.6(6)
C104 C105 C116 C117 -0.3(10)
C106 C105 C116 C117 -177.3(6)
C104 C105 C116 C114 179.2(5)
C106 C105 C116 C114 2.1(8)
C115 C114 C116 C105 179.9(6)
C78 C114 C116 C105 54.0(7)
C113 C114 C116 C105 -55.8(7)
C115 C114 C116 C117 -0.7(9)
C78 C114 C116 C117 -126.5(7)
C113 C114 C116 C117 123.6(7)
C105 C116 C117 C118 1.9(10)
C114 C116 C117 C118 -177.5(6)
C119 O29 C118 C117 -10.9(14)
C119 O29 C118 C103 175.7(10)
C116 C117 C118 O29 -177.1(7)
C116 C117 C118 C103 -4.2(10)
O28 C103 C118 O29 -3.4(9)
C104 C103 C118 O29 178.6(6)
O28 C103 C118 C117 -177.1(6)
C104 C103 C118 C117 4.9(11)
C91 O32 C124 C123 -165.8(9)
C129 N1 C125 C126 0.1(9)
C136 N1 C125 C126 -175.5(6)
N1 C125 C126 C127 0.1(9)
C125 C126 C127 C128 -0.8(9)
C126 C127 C128 C129 1.1(9)
C125 N1 C129 C128 0.2(9)
C136 N1 C129 C128 176.0(5)
C125 N1 C129 C130 179.4(5)
C136 N1 C129 C130 -4.8(8)
C127 C128 C129 N1 -0.8(9)
C127 C128 C129 C130 -180.0(5)
C134 N2 C130 C131 1.8(9)
C135 N2 C130 C131 -179.0(6)
C134 N2 C130 C129 -175.3(6)
C135 N2 C130 C129 3.9(8)
N1 C129 C130 C131 161.1(6)
C128 C129 C130 C131 -19.7(10)
N1 C129 C130 N2 -21.9(8)
C128 C129 C130 N2 157.3(6)
N2 C130 C131 C132 -3.7(11)
C129 C130 C131 C132 173.2(6)
C130 C131 C132 C133 3.9(11)
C131 C132 C133 C134 -2.2(11)
C130 N2 C134 C133 -0.1(10)
C135 N2 C134 C133 -179.3(6)
C132 C133 C134 N2 0.3(11)
C134 N2 C135 C136 -142.1(6)
C130 N2 C135 C136 38.7(7)
N2 C135 C136 N1 -61.8(6)
C129 N1 C136 C135 46.5(7)
C125 N1 C136 C135 -137.8(6)
C141 N3 C137 C138 0.2(10)
C148 N3 C137 C138 -178.4(6)
N3 C137 C138 C139 2.6(10)
C137 C138 C139 C140 -4.8(9)
C138 C139 C140 C141 4.4(9)
C137 N3 C141 C140 -0.6(9)
C148 N3 C141 C140 178.0(6)
C137 N3 C141 C142 -178.8(5)
C148 N3 C141 C142 -0.1(8)
C139 C140 C141 N3 -1.9(9)
C139 C140 C141 C142 176.2(6)
C146 N4 C142 C143 -5.9(10)
C147 N4 C142 C143 174.9(6)
C146 N4 C142 C141 173.5(6)
C147 N4 C142 C141 -5.6(9)
N3 C141 C142 N4 -17.3(8)
C140 C141 C142 N4 164.7(6)
N3 C141 C142 C143 162.2(6)
C140 C141 C142 C143 -15.9(9)
N4 C142 C143 C144 2.2(10)
C141 C142 C143 C144 -177.2(6)
C142 C143 C144 C145 2.9(11)
C143 C144 C145 C146 -4.3(12)
C144 C145 C146 N4 0.5(12)
C142 N4 C146 C145 4.6(11)
C147 N4 C146 C145 -176.3(7)
C142 N4 C147 C148 42.4(8)
C146 N4 C147 C148 -136.7(7)
C141 N3 C148 C147 38.1(8)
C137 N3 C148 C147 -143.2(6)
N4 C147 C148 N3 -57.8(8)
C123 O31 C122 C121 -148(3)
C122 O31 C123 C124 89.0(17)
O32 C124 C123 O31 34.4(19)
O31 C122 C121 O30 -180(3)
C118 O29 C119 C120 -160.5(8)
O30 C120 C119 O29 36.6(18)
C122 C121 O30 C120 -50.0(15)
C119 C120 O30 C121 -92.7(15)

loop_
_platon_squeeze_void_nr
_platon_squeeze_void_average_x
_platon_squeeze_void_average_y
_platon_squeeze_void_average_z
_platon_squeeze_void_volume
_platon_squeeze_void_count_electrons
_platon_squeeze_void_content
1 0.011 0.976 0.024 8073 3546 ' '
2 0.019 0.461 0.112 45 15 ' '
3 0.000 0.428 0.250 8 1 ' '
4 -0.019 0.461 0.387 45 11 ' '
5 0.019 0.539 0.612 45 16 ' '
6 0.000 0.572 0.750 8 1 ' '
7 -0.019 0.539 0.888 45 13 ' '
8 0.172 0.292 0.376 35 12 ' '
9 0.172 0.708 0.876 35 10 ' '
10 0.328 0.792 0.124 35 8 ' '
11 0.328 0.208 0.624 35 5 ' '
12 0.481 0.961 0.387 45 11 ' '
13 0.481 0.039 0.888 45 13 ' '
14 0.519 0.961 0.112 45 15 ' '
15 0.519 0.039 0.612 45 16 ' '
16 0.500 0.928 0.250 8 1 ' '
17 0.500 0.072 0.750 8 1 ' '
18 0.672 0.792 0.376 35 12 ' '
19 0.672 0.208 0.876 35 10 ' '
20 0.828 0.292 0.124 35 8 ' '
21 0.828 0.708 0.624 35 5 ' '
